data_7064373
loop_
_publ_author_name
'Chen, Wenlong'
'Yuan, Shuai'
'Lin, Caixia'
'Yuan, Yaofeng'

_publ_section_title
;
 An o-carborane-based naphthalene macrocyclic arene: dual-state emission
 and C60 recognition
;
_journal_issue 16
_journal_name_full 'New Journal of Chemistry'
_journal_page_first 6989
_journal_page_last 6995
_journal_paper_doi 10.1039/D6NJ00521G
_journal_volume 50
_journal_year 2026
_chemical_formula_moiety '2(C25 H28 B10 O2)'
_chemical_formula_sum 'C50 H56 B20 O4'
_chemical_formula_weight 937.14
_space_group_crystal_system triclinic
_space_group_IT_number 2
_space_group_name_Hall '-P 1'
_space_group_name_H-M_alt 'P -1'
_atom_sites_solution_hydrogens geom
_atom_sites_solution_primary dual
_audit_creation_date 2024-06-24
_audit_creation_method
;
Olex2 1.5
(compiled 2022.04.07 svn.rca3783a0 for OlexSys, GUI svn.r6498)
;
_audit_update_record
;
2026-02-07 deposited with the CCDC.	2026-03-26 downloaded from the CCDC.
;
_cell_angle_alpha 91.335(3)
_cell_angle_beta 99.372(3)
_cell_angle_gamma 118.660(6)
_cell_formula_units_Z 2
_cell_length_a 11.3775(6)
_cell_length_b 11.5862(7)
_cell_length_c 25.9327(6)
_cell_measurement_reflns_used 11465
_cell_measurement_temperature 296.15(10)
_cell_measurement_theta_max 77.1710
_cell_measurement_theta_min 4.4330
_cell_volume 2939.3(3)
_computing_cell_refinement 'CrysAlisPro 1.171.43.124a (Rigaku OD, 2024)'
_computing_data_collection 'PROGRAM:BIS 8.5.0.27 Release/2023-03-20 && APEX5 2023.9-2                       '
_computing_data_reduction 'CrysAlisPro 1.171.43.124a (Rigaku OD, 2024)'
_computing_molecular_graphics 'Olex2 1.5 (Dolomanov et al., 2009)'
_computing_publication_material 'Olex2 1.5 (Dolomanov et al., 2009)'
_computing_structure_refinement 'SHELXL 2018/3 (Sheldrick, 2015)'
_computing_structure_solution 'SHELXT 2018/2 (Sheldrick, 2018)'
_diffrn_ambient_environment air
_diffrn_ambient_temperature 296.15(10)
_diffrn_detector 'CCD plate'
_diffrn_measured_fraction_theta_full 0.971
_diffrn_measured_fraction_theta_max 0.904
_diffrn_measurement_details
;
List of Runs (angles in degrees, time in seconds):

  # Type    Start    End  Width  t~exp~   \w     \q     \k     \f   Frames
#--------------------------------------------------------------------------
  1  \f    -25.75 154.25   1.00    1.00 -25.75 -55.00  73.76    --   180
  2  \f    154.25 334.25   1.00    1.00 -25.75 -55.00  73.76    --   180
  3  \f    154.25 334.25   1.00    1.00 -25.75 -55.00  73.76    --   180
  4  \f    -25.75 154.25   1.00    1.00 -25.75 -55.00  73.76    --   180
  5  \f     -9.39 350.61   0.50    1.00 -19.26-110.12  28.85    --   720
  6  \f   -339.92  20.08   0.50    1.00 -54.46 -80.12 -59.25    --   720
  7  \w   -138.60 -22.10   0.50    1.00    -- -110.12  88.31-135.97  233
  8  \w   -138.60 -22.10   0.50    1.00    -- -110.12  88.31  32.03  233
  9  \w    -21.13  86.87   0.50    1.00    --   45.19 -88.31  31.97  216
 10  \w    -21.13  86.87   0.50    1.00    --   45.19 -88.31-128.03  216
 11  \w      4.61 112.61   0.50    1.00    --   30.19  59.25 -20.08  216
 12  \w      4.61 112.61   0.50    1.00    --   30.19  59.25 159.92  216
 13  \f   -350.61   9.39   0.50    1.00 -93.29-110.12 -28.85    --   720
 14  \w   -138.60 -22.10   0.50    1.00    -- -110.12  88.31 160.03  233
 15  \w      4.61 112.61   0.50    1.00    --   30.19  59.25  69.92  216
 16  \w   -138.60 -22.10   0.50    1.00    -- -110.12  88.31  96.03  233
 17  \f   -339.92  20.08   0.50    1.00 -69.46 -95.12 -59.25    --   720
 18  \w   -138.60 -22.10   0.50    1.00    -- -110.12  88.31 -71.97  233
 19  \w      4.61 112.61   0.50    1.00    --   30.19  59.25-110.08  216
 20  \w    206.07 290.57   0.50    1.00    --  -95.12 -59.25-159.92  169
 21  \w    -21.13  86.87   0.50    1.00    --   45.19 -88.31 111.97  216
 22  \w   -138.60 -22.10   0.50    1.00    -- -110.12  88.31 -31.97  233
 23  \w    206.07 305.57   0.50    1.00    --  -80.12 -59.25  20.08  199
 24  \w    206.07 290.57   0.50    1.00    --  -95.12 -59.25 -69.92  169
 25  \w    206.07 305.57   0.50    1.00    --  -80.12 -59.25 110.08  199
 26  \w   -138.60 -22.10   0.50    1.00    -- -110.12  88.31  64.03  233
 27  \w   -138.60 -22.10   0.50    1.00    -- -110.12  88.31-167.97  233
 28  \w   -138.60 -22.10   0.50    1.00    -- -110.12  88.31 128.03  233
 29  \w   -138.60 -22.10   0.50    1.00    -- -110.12  88.31   0.03  233
 30  \w    206.07 305.57   0.50    1.00    --  -80.12 -59.25 -69.92  199
 31  \w   -138.60 -22.10   0.50    1.00    -- -110.12  88.31-103.97  233
 32  \f    -20.08 339.92   0.50    1.00  19.35  45.19  59.25    --   720
 33  \f   -339.92  20.08   0.50    1.00 -84.46-110.12 -59.25    --   720
;
_diffrn_measurement_device 'abstract diffractometer'
_diffrn_measurement_device_type 'Saxi-CrysAlisPro-abstract goniometer imported SAXI images'
_diffrn_measurement_method '\w and \f scans'
_diffrn_orient_matrix_type 'CrysAlisPro convention (1999,Acta A55,543-557)'
_diffrn_orient_matrix_UB_11 -0.0249673000
_diffrn_orient_matrix_UB_12 -0.0897052000
_diffrn_orient_matrix_UB_13 0.0445196000
_diffrn_orient_matrix_UB_21 0.1495179000
_diffrn_orient_matrix_UB_22 0.0296892000
_diffrn_orient_matrix_UB_23 0.0086553000
_diffrn_orient_matrix_UB_31 0.0425213000
_diffrn_orient_matrix_UB_32 0.1198028000
_diffrn_orient_matrix_UB_33 0.0402333000
_diffrn_radiation_monochromator graphite
_diffrn_radiation_probe x-ray
_diffrn_radiation_type 'Cu K\a'
_diffrn_radiation_wavelength 1.54184
_diffrn_reflns_av_R_equivalents 0.1754
_diffrn_reflns_av_unetI/netI 0.1311
_diffrn_reflns_Laue_measured_fraction_full 0.971
_diffrn_reflns_Laue_measured_fraction_max 0.904
_diffrn_reflns_limit_h_max 14
_diffrn_reflns_limit_h_min -14
_diffrn_reflns_limit_k_max 14
_diffrn_reflns_limit_k_min -14
_diffrn_reflns_limit_l_max 32
_diffrn_reflns_limit_l_min -32
_diffrn_reflns_number 66728
_diffrn_reflns_point_group_measured_fraction_full 0.971
_diffrn_reflns_point_group_measured_fraction_max 0.904
_diffrn_reflns_theta_full 67.684
_diffrn_reflns_theta_max 79.142
_diffrn_reflns_theta_min 1.739
_diffrn_source 'fine-focus sealed X-ray tube'
_diffrn_source_type 'Enhance (Cu) X-ray Source'
_exptl_absorpt_coefficient_mu 0.448
_exptl_absorpt_correction_T_max 1.00000
_exptl_absorpt_correction_T_min 0.60400
_exptl_absorpt_correction_type multi-scan
_exptl_absorpt_process_details
;
CrysAlisPro 1.171.43.124a (Rigaku Oxford Diffraction, 2024)
Empirical absorption correction using spherical harmonics,
implemented in SCALE3 ABSPACK scaling algorithm.
;
_exptl_crystal_colour 'clear light white'
_exptl_crystal_colour_lustre clear
_exptl_crystal_colour_modifier light
_exptl_crystal_colour_primary white
_exptl_crystal_density_diffrn 1.059
_exptl_crystal_description irregular
_exptl_crystal_F_000 976
_exptl_crystal_size_max 0.1
_exptl_crystal_size_mid 0.06
_exptl_crystal_size_min 0.04
_refine_diff_density_max 0.631
_refine_diff_density_min -0.353
_refine_diff_density_rms 0.107
_refine_ls_extinction_method none
_refine_ls_goodness_of_fit_ref 1.046
_refine_ls_hydrogen_treatment constr
_refine_ls_matrix_type full
_refine_ls_number_parameters 671
_refine_ls_number_reflns 11497
_refine_ls_number_restraints 0
_refine_ls_restrained_S_all 1.046
_refine_ls_R_factor_all 0.1853
_refine_ls_R_factor_gt 0.1054
_refine_ls_shift/su_max 0.000
_refine_ls_shift/su_mean 0.000
_refine_ls_structure_factor_coef Fsqd
_refine_ls_weighting_details 'w=1/[\s^2^(Fo^2^)+(0.2000P)^2^] where P=(Fo^2^+2Fc^2^)/3'
_refine_ls_weighting_scheme calc
_refine_ls_wR_factor_gt 0.2927
_refine_ls_wR_factor_ref 0.3545
_reflns_Friedel_coverage 0.000
_reflns_number_gt 5399
_reflns_number_total 11497
_reflns_threshold_expression 'I > 2\s(I)'
_cod_data_source_file d6nj00521g2.cif
_cod_data_source_block cu_cbn120240621_autored
_cod_depositor_comments 'Adding full bibliography for 7064373.cif.'
_cod_database_code 7064373
_shelx_shelxl_version_number 2018/3
_chemical_oxdiff_formula 'C50 H56 B20 O4'
_shelx_space_group_comment
;
The symmetry employed for this shelxl refinement is uniquely defined
by the following loop, which should always be used as a source of
symmetry information in preference to the above space-group names.
They are only intended as comments.
;
_shelx_estimated_absorpt_t_max 0.982
_shelx_estimated_absorpt_t_min 0.957
_olex2_refinement_description
;
1. Fixed Uiso
 At 1.2 times of:
  All B(H) groups, All C(H) groups, All C(H,H) groups
 At 1.5 times of:
  All C(H,H,H) groups
2.a Secondary CH2 refined with riding coordinates:
 C12(H12A,H12B), C37(H37A,H37B)
2.b Aromatic/amide H refined with riding coordinates:
 C3(H3), C4(H4), C7(H7), C8(H8), C9(H9), C16(H16), C17(H17), C20(H20),
 C21(H21), C23(H23), C28(H28), C29(H29), C32(H32), C33(H33), C34(H34), C41(H41),
  C42(H42), C45(H45), C46(H46), C48(H48)
2.c Idealised Me refined as rotating group:
 C13(H13A,H13B,H13C), C24(H24A,H24B,H24C), C38(H38A,H38B,H38C), C49(H49A,H49B,
 H49C)
2.d Boron cage BH refined with riding coordinates:
 B1(H1), B2(H2), B3(H3A), B4(H4A), B5(H5), B6(H6), B7(H7A), B8(H8A), B9(H9A),
 B10(H10), B11(H11), B12(H12), B13(H13), B14(H14), B15(H15), B16(H16A),
 B17(H17A), B18(H18), B19(H19), B20(H20A)
;
_smtbx_masks_void_probe_radius 1.2
_smtbx_masks_void_truncation_radius 1.2
_olex2_submission_special_instructions 'No special instructions were received'
_oxdiff_exptl_absorpt_empirical_details
;
Empirical correction (ABSPACK) includes:
- Absorption correction using spherical harmonics
- Frame scaling
- Detector area scaling
;
_oxdiff_exptl_absorpt_empirical_full_max 2.136
_oxdiff_exptl_absorpt_empirical_full_min 0.490

loop_
_space_group_symop_operation_xyz
'x, y, z'
'-x, -y, -z'

loop_
_atom_site_label
_atom_site_type_symbol
_atom_site_fract_x
_atom_site_fract_y
_atom_site_fract_z
_atom_site_U_iso_or_equiv
_atom_site_adp_type
_atom_site_occupancy
_atom_site_site_symmetry_order
_atom_site_calc_flag
_atom_site_refinement_flags_posn
_atom_site_refinement_flags_adp
_atom_site_refinement_flags_occupancy
_atom_site_disorder_assembly
_atom_site_disorder_group
O1 O 0.1946(3) 0.0298(3) 0.08636(12) 0.0386(9) Uani 1 1 d . . . . .
O2 O 0.2814(4) -0.0575(3) -0.11089(12) 0.0426(9) Uani 1 1 d . . . . .
C1 C -0.3989(5) -0.4785(4) -0.14015(17) 0.0323(12) Uani 1 1 d . . . . .
C2 C -0.2697(5) -0.3890(4) -0.10035(16) 0.0310(11) Uani 1 1 d . . . . .
C3 C -0.1431(5) -0.3287(5) -0.11639(18) 0.0349(12) Uani 1 1 d . . . . .
H3 H -0.138899 -0.351673 -0.150376 0.042 Uiso 1 1 calc R U . . .
C4 C -0.0251(5) -0.2363(5) -0.08293(18) 0.0369(12) Uani 1 1 d . . . . .
H4 H 0.056620 -0.196273 -0.094948 0.044 Uiso 1 1 calc R U . . .
C5 C -0.0270(5) -0.2018(4) -0.03068(17) 0.0302(11) Uani 1 1 d . . . . .
C6 C -0.1519(5) -0.2641(4) -0.01361(17) 0.0307(11) Uani 1 1 d . . . . .
C7 C -0.2718(5) -0.3572(5) -0.04940(17) 0.0347(12) Uani 1 1 d . . . . .
H7 H -0.354310 -0.397771 -0.037921 0.042 Uiso 1 1 calc R U . . .
C8 C -0.1578(5) -0.2316(5) 0.03825(18) 0.0367(12) Uani 1 1 d . . . . .
H8 H -0.239955 -0.275692 0.049804 0.044 Uiso 1 1 calc R U . . .
C9 C -0.0452(5) -0.1368(4) 0.07150(18) 0.0368(13) Uani 1 1 d . . . . .
H9 H -0.050225 -0.115652 0.105597 0.044 Uiso 1 1 calc R U . . .
C10 C 0.0788(5) -0.0708(4) 0.05426(18) 0.0322(12) Uani 1 1 d . . . . .
C11 C 0.0936(5) -0.1028(4) 0.00458(17) 0.0312(12) Uani 1 1 d . . . . .
C12 C 0.2300(5) -0.0274(4) -0.01204(18) 0.0341(12) Uani 1 1 d . . . . .
H12A H 0.291791 0.043851 0.015603 0.041 Uiso 1 1 calc R U . . .
H12B H 0.216925 0.012995 -0.043247 0.041 Uiso 1 1 calc R U . . .
C13 C 0.1934(5) 0.0453(5) 0.14092(17) 0.0479(15) Uani 1 1 d . . . . .
H13A H 0.123480 0.066674 0.145164 0.072 Uiso 1 1 calc R U . . .
H13B H 0.280640 0.115428 0.158924 0.072 Uiso 1 1 calc R U . . .
H13C H 0.175140 -0.035755 0.155431 0.072 Uiso 1 1 calc R U . . .
C14 C 0.2999(5) -0.1070(4) -0.02387(17) 0.0326(12) Uani 1 1 d . . . . .
C15 C 0.3251(5) -0.1179(5) -0.07353(18) 0.0347(12) Uani 1 1 d . . . . .
C16 C 0.3918(5) -0.1876(5) -0.08603(18) 0.0384(13) Uani 1 1 d . . . . .
H16 H 0.407059 -0.193086 -0.119937 0.046 Uiso 1 1 calc R U . . .
C17 C 0.4339(5) -0.2470(5) -0.04802(18) 0.0383(12) Uani 1 1 d . . . . .
H17 H 0.477361 -0.293459 -0.056270 0.046 Uiso 1 1 calc R U . . .
C18 C 0.4119(5) -0.2383(5) 0.00408(17) 0.0344(12) Uani 1 1 d . . . . .
C19 C 0.3454(5) -0.1668(4) 0.01593(17) 0.0317(11) Uani 1 1 d . . . . .
C20 C 0.3315(5) -0.1569(5) 0.06886(18) 0.0356(12) Uani 1 1 d . . . . .
H20 H 0.292572 -0.107206 0.078564 0.043 Uiso 1 1 calc R U . . .
C21 C 0.3733(5) -0.2176(5) 0.10607(18) 0.0363(12) Uani 1 1 d . . . . .
H21 H 0.360712 -0.209670 0.140256 0.044 Uiso 1 1 calc R U . . .
C22 C 0.4351(5) -0.2924(4) 0.09387(17) 0.0310(11) Uani 1 1 d . . . . .
C23 C 0.4552(5) -0.3005(4) 0.04351(17) 0.0336(12) Uani 1 1 d . . . . .
H23 H 0.497842 -0.347549 0.035001 0.040 Uiso 1 1 calc R U . . .
C24 C 0.2845(6) -0.0839(6) -0.16459(19) 0.0542(16) Uani 1 1 d . . . . .
H24A H 0.253608 -0.033343 -0.185941 0.081 Uiso 1 1 calc R U . . .
H24B H 0.225680 -0.176542 -0.176193 0.081 Uiso 1 1 calc R U . . .
H24C H 0.376234 -0.059425 -0.167711 0.081 Uiso 1 1 calc R U . . .
C25 C 0.4859(5) -0.3529(5) 0.13668(17) 0.0346(12) Uani 1 1 d . . . . .
B1 B -0.5114(6) -0.4256(6) -0.1642(2) 0.0384(15) Uani 1 1 d . . . . .
H1 H -0.496916 -0.326943 -0.152810 0.046 Uiso 1 1 calc R U . . .
B2 B -0.4105(6) -0.4475(6) -0.2043(2) 0.0371(14) Uani 1 1 d . . . . .
H2 H -0.330332 -0.363331 -0.219129 0.044 Uiso 1 1 calc R U . . .
B3 B -0.3902(6) -0.5850(6) -0.1849(2) 0.0349(14) Uani 1 1 d . . . . .
H3A H -0.296127 -0.589193 -0.186091 0.042 Uiso 1 1 calc R U . . .
B4 B 0.5536(6) -0.2723(6) 0.1986(2) 0.0398(15) Uani 1 1 d . . . . .
H4A H 0.566038 -0.174359 0.209888 0.048 Uiso 1 1 calc R U . . .
B5 B 0.5117(6) -0.3942(6) 0.2424(2) 0.0380(15) Uani 1 1 d . . . . .
H5 H 0.497877 -0.375649 0.282167 0.046 Uiso 1 1 calc R U . . .
B6 B 0.5866(6) -0.4930(6) 0.2284(2) 0.0422(15) Uani 1 1 d . . . . .
H6 H 0.622090 -0.538733 0.259430 0.051 Uiso 1 1 calc R U . . .
B7 B 0.6756(6) -0.4307(6) 0.1766(2) 0.0408(15) Uani 1 1 d . . . . .
H7A H 0.768124 -0.436095 0.173451 0.049 Uiso 1 1 calc R U . . .
B8 B 0.5526(6) -0.4500(5) 0.1206(2) 0.0333(13) Uani 1 1 d . . . . .
H8A H 0.562535 -0.468589 0.080204 0.040 Uiso 1 1 calc R U . . .
B9 B 0.6567(6) -0.2917(6) 0.1578(2) 0.0376(15) Uani 1 1 d . . . . .
H9A H 0.736015 -0.207792 0.142505 0.045 Uiso 1 1 calc R U . . .
B10 B 0.6754(6) -0.3198(6) 0.2256(2) 0.0437(16) Uani 1 1 d . . . . .
H10 H 0.768101 -0.253072 0.254593 0.052 Uiso 1 1 calc R U . . .
O3 O 0.7900(3) 0.8186(3) 0.42161(12) 0.0393(9) Uani 1 1 d . . . . .
O4 O 0.7367(3) 0.6644(3) 0.62141(12) 0.0393(9) Uani 1 1 d . . . . .
C26 C 1.4136(5) 0.9249(5) 0.64105(17) 0.0345(12) Uani 1 1 d . . . . .
C27 C 1.2789(5) 0.8847(4) 0.60244(17) 0.0310(11) Uani 1 1 d . . . . .
C28 C 1.1555(5) 0.8185(4) 0.61983(17) 0.0345(12) Uani 1 1 d . . . . .
H28 H 1.155988 0.793709 0.653687 0.041 Uiso 1 1 calc R U . . .
C29 C 1.0335(5) 0.7891(5) 0.58796(18) 0.0361(12) Uani 1 1 d . . . . .
H29 H 0.952736 0.745441 0.600516 0.043 Uiso 1 1 calc R U . . .
C30 C 1.0297(5) 0.8248(4) 0.53632(16) 0.0295(11) Uani 1 1 d . . . . .
C31 C 1.1534(5) 0.8889(4) 0.51851(17) 0.0314(12) Uani 1 1 d . . . . .
C32 C 1.2778(5) 0.9187(5) 0.55252(18) 0.0366(12) Uani 1 1 d . . . . .
H32 H 1.359484 0.962004 0.540605 0.044 Uiso 1 1 calc R U . . .
C33 C 1.1526(5) 0.9255(5) 0.46690(18) 0.0382(13) Uani 1 1 d . . . . .
H33 H 1.234451 0.967092 0.454968 0.046 Uiso 1 1 calc R U . . .
C34 C 1.0340(5) 0.9010(5) 0.43413(18) 0.0373(13) Uani 1 1 d . . . . .
H34 H 1.034317 0.924214 0.400052 0.045 Uiso 1 1 calc R U . . .
C35 C 0.9123(5) 0.8402(4) 0.45300(17) 0.0341(12) Uani 1 1 d . . . . .
C36 C 0.9029(5) 0.7975(4) 0.50172(17) 0.0310(12) Uani 1 1 d . . . . .
C37 C 0.7692(5) 0.7373(4) 0.52100(17) 0.0339(12) Uani 1 1 d . . . . .
H37A H 0.702443 0.745160 0.495044 0.041 Uiso 1 1 calc R U . . .
H37B H 0.782961 0.790525 0.553146 0.041 Uiso 1 1 calc R U . . .
C38 C 0.7872(6) 0.8334(6) 0.36700(18) 0.0481(15) Uani 1 1 d . . . . .
H38A H 0.694558 0.800583 0.348933 0.072 Uiso 1 1 calc R U . . .
H38B H 0.824509 0.784135 0.352479 0.072 Uiso 1 1 calc R U . . .
H38C H 0.840637 0.925325 0.362856 0.072 Uiso 1 1 calc R U . . .
C39 C 0.7073(5) 0.5933(5) 0.53190(17) 0.0318(11) Uani 1 1 d . . . . .
C40 C 0.6903(5) 0.5601(5) 0.58246(17) 0.0342(12) Uani 1 1 d . . . . .
C41 C 0.6292(5) 0.4294(5) 0.59354(19) 0.0407(13) Uani 1 1 d . . . . .
H41 H 0.619094 0.411298 0.627785 0.049 Uiso 1 1 calc R U . . .
C42 C 0.5839(5) 0.3277(5) 0.55489(18) 0.0416(13) Uani 1 1 d . . . . .
H42 H 0.544861 0.240852 0.562901 0.050 Uiso 1 1 calc R U . . .
C43 C 0.5965(5) 0.3547(4) 0.50218(17) 0.0328(12) Uani 1 1 d . . . . .
C44 C 0.6570(5) 0.4875(5) 0.49107(17) 0.0332(12) Uani 1 1 d . . . . .
C45 C 0.6623(5) 0.5091(5) 0.43759(18) 0.0356(12) Uani 1 1 d . . . . .
H45 H 0.698961 0.594941 0.428469 0.043 Uiso 1 1 calc R U . . .
C46 C 0.6136(5) 0.4041(5) 0.39906(18) 0.0389(13) Uani 1 1 d . . . . .
H46 H 0.618510 0.420851 0.364348 0.047 Uiso 1 1 calc R U . . .
C47 C 0.5572(5) 0.2736(5) 0.41074(17) 0.0326(12) Uani 1 1 d . . . . .
C48 C 0.5469(5) 0.2495(5) 0.46129(17) 0.0359(12) Uani 1 1 d . . . . .
H48 H 0.506622 0.162550 0.469228 0.043 Uiso 1 1 calc R U . . .
C49 C 0.7683(6) 0.6406(6) 0.67470(19) 0.0561(17) Uani 1 1 d . . . . .
H49A H 0.826211 0.601408 0.676613 0.084 Uiso 1 1 calc R U . . .
H49B H 0.685219 0.581652 0.685814 0.084 Uiso 1 1 calc R U . . .
H49C H 0.814468 0.722995 0.697254 0.084 Uiso 1 1 calc R U . . .
C50 C 0.4998(5) 0.1620(5) 0.36672(17) 0.0361(12) Uani 1 1 d . . . . .
B11 B 1.5266(6) 1.0854(6) 0.6656(2) 0.0402(15) Uani 1 1 d . . . . .
H11 H 1.510934 1.169743 0.656185 0.048 Uiso 1 1 calc R U . . .
B12 B 1.4297(6) 0.9672(6) 0.7059(2) 0.0393(15) Uani 1 1 d . . . . .
H12 H 1.350345 0.974179 0.722770 0.047 Uiso 1 1 calc R U . . .
B13 B 1.4102(6) 0.8114(6) 0.6835(2) 0.0404(15) Uani 1 1 d . . . . .
H13 H 1.317528 0.717574 0.684954 0.048 Uiso 1 1 calc R U . . .
B14 B 0.4361(6) 0.0017(5) 0.3808(2) 0.0336(14) Uani 1 1 d . . . . .
H14 H 0.430176 -0.024723 0.421141 0.040 Uiso 1 1 calc R U . . .
B15 B 0.3088(6) -0.0977(6) 0.3251(2) 0.0431(16) Uani 1 1 d . . . . .
H15 H 0.217392 -0.190822 0.328318 0.052 Uiso 1 1 calc R U . . .
B16 B 0.3913(6) -0.0783(6) 0.2706(2) 0.0440(16) Uani 1 1 d . . . . .
H16A H 0.353743 -0.158068 0.238195 0.053 Uiso 1 1 calc R U . . .
B17 B 0.4642(6) 0.0915(6) 0.2598(2) 0.0431(16) Uani 1 1 d . . . . .
H17A H 0.474325 0.122003 0.220137 0.052 Uiso 1 1 calc R U . . .
B18 B 0.4250(6) 0.1756(6) 0.3064(2) 0.0410(15) Uani 1 1 d . . . . .
H18 H 0.410056 0.260432 0.297252 0.049 Uiso 1 1 calc R U . . .
B19 B 0.3292(6) 0.0590(6) 0.3473(2) 0.0387(15) Uani 1 1 d . . . . .
H19 H 0.252009 0.067843 0.365000 0.046 Uiso 1 1 calc R U . . .
B20 B 0.3029(6) 0.0099(6) 0.2786(2) 0.0428(16) Uani 1 1 d . . . . .
H20A H 0.207573 -0.013544 0.251278 0.051 Uiso 1 1 calc R U . . .

loop_
_atom_site_aniso_label
_atom_site_aniso_U_11
_atom_site_aniso_U_22
_atom_site_aniso_U_33
_atom_site_aniso_U_23
_atom_site_aniso_U_13
_atom_site_aniso_U_12
O1 0.036(2) 0.0366(18) 0.0317(17) -0.0030(14) -0.0061(14) 0.0130(16)
O2 0.048(2) 0.048(2) 0.0327(18) 0.0141(16) 0.0029(16) 0.0253(18)
C1 0.034(3) 0.033(2) 0.027(2) 0.006(2) -0.001(2) 0.016(2)
C2 0.033(3) 0.031(2) 0.023(2) 0.0013(19) -0.002(2) 0.013(2)
C3 0.040(3) 0.037(3) 0.027(2) 0.004(2) 0.001(2) 0.020(2)
C4 0.032(3) 0.040(3) 0.037(3) 0.006(2) 0.005(2) 0.017(2)
C5 0.032(3) 0.030(2) 0.028(2) 0.0073(19) -0.003(2) 0.017(2)
C6 0.034(3) 0.028(2) 0.029(2) 0.0032(19) -0.005(2) 0.019(2)
C7 0.034(3) 0.034(3) 0.032(3) 0.000(2) -0.001(2) 0.017(2)
C8 0.034(3) 0.040(3) 0.031(2) 0.000(2) 0.003(2) 0.014(2)
C9 0.045(3) 0.030(2) 0.029(2) -0.001(2) -0.004(2) 0.017(2)
C10 0.034(3) 0.025(2) 0.036(3) 0.003(2) -0.008(2) 0.018(2)
C11 0.036(3) 0.027(2) 0.031(2) 0.0039(19) -0.001(2) 0.018(2)
C12 0.034(3) 0.032(2) 0.035(3) 0.009(2) -0.001(2) 0.017(2)
C13 0.045(3) 0.053(3) 0.026(2) -0.006(2) -0.012(2) 0.016(3)
C14 0.028(3) 0.031(2) 0.032(2) 0.0022(19) -0.004(2) 0.012(2)
C15 0.033(3) 0.031(2) 0.032(3) 0.006(2) -0.003(2) 0.012(2)
C16 0.040(3) 0.049(3) 0.027(2) 0.008(2) 0.003(2) 0.022(3)
C17 0.040(3) 0.040(3) 0.033(3) 0.005(2) 0.002(2) 0.020(2)
C18 0.029(3) 0.033(2) 0.029(2) 0.001(2) -0.001(2) 0.009(2)
C19 0.025(3) 0.033(2) 0.030(2) 0.003(2) -0.002(2) 0.011(2)
C20 0.034(3) 0.036(3) 0.034(3) 0.000(2) -0.002(2) 0.017(2)
C21 0.037(3) 0.039(3) 0.029(2) 0.001(2) 0.002(2) 0.016(2)
C22 0.029(3) 0.028(2) 0.029(2) 0.0023(19) 0.000(2) 0.011(2)
C23 0.035(3) 0.030(2) 0.031(2) 0.001(2) 0.001(2) 0.014(2)
C24 0.074(4) 0.061(4) 0.033(3) 0.014(3) 0.006(3) 0.039(3)
C25 0.034(3) 0.037(3) 0.026(2) 0.002(2) -0.004(2) 0.015(2)
B1 0.042(4) 0.039(3) 0.030(3) 0.004(2) -0.008(3) 0.021(3)
B2 0.038(4) 0.047(3) 0.024(3) 0.010(2) 0.003(2) 0.019(3)
B3 0.034(3) 0.041(3) 0.025(3) -0.002(2) 0.002(2) 0.016(3)
B4 0.038(4) 0.038(3) 0.031(3) -0.005(2) -0.007(3) 0.014(3)
B5 0.038(4) 0.044(3) 0.024(3) 0.001(2) 0.000(2) 0.016(3)
B6 0.043(4) 0.050(4) 0.034(3) 0.010(3) -0.003(3) 0.026(3)
B7 0.038(4) 0.046(3) 0.030(3) -0.001(3) -0.002(3) 0.016(3)
B8 0.034(3) 0.036(3) 0.028(3) 0.002(2) -0.004(2) 0.020(3)
B9 0.028(3) 0.042(3) 0.031(3) -0.004(2) -0.007(2) 0.012(3)
B10 0.040(4) 0.051(4) 0.031(3) -0.003(3) -0.008(3) 0.020(3)
O3 0.037(2) 0.0415(19) 0.0315(17) 0.0016(15) -0.0091(15) 0.0174(16)
O4 0.046(2) 0.0376(18) 0.0281(17) -0.0022(14) 0.0043(15) 0.0168(16)
C26 0.039(3) 0.034(2) 0.027(2) 0.002(2) 0.004(2) 0.015(2)
C27 0.028(3) 0.027(2) 0.030(2) 0.0020(19) -0.002(2) 0.010(2)
C28 0.034(3) 0.036(3) 0.023(2) 0.002(2) -0.007(2) 0.012(2)
C29 0.030(3) 0.039(3) 0.033(3) 0.007(2) 0.003(2) 0.013(2)
C30 0.035(3) 0.025(2) 0.026(2) -0.0024(18) -0.004(2) 0.015(2)
C31 0.032(3) 0.026(2) 0.030(2) 0.0000(19) -0.001(2) 0.011(2)
C32 0.037(3) 0.032(3) 0.032(2) 0.004(2) 0.003(2) 0.011(2)
C33 0.034(3) 0.042(3) 0.034(3) 0.007(2) 0.004(2) 0.016(2)
C34 0.044(3) 0.031(2) 0.029(2) 0.002(2) -0.003(2) 0.015(2)
C35 0.035(3) 0.031(2) 0.027(2) -0.0073(19) -0.012(2) 0.015(2)
C36 0.029(3) 0.027(2) 0.032(2) -0.0008(19) -0.003(2) 0.012(2)
C37 0.038(3) 0.030(2) 0.029(2) -0.0030(19) -0.006(2) 0.017(2)
C38 0.049(4) 0.058(3) 0.029(3) 0.002(2) -0.011(2) 0.025(3)
C39 0.028(3) 0.035(2) 0.033(2) 0.003(2) 0.003(2) 0.016(2)
C40 0.031(3) 0.035(3) 0.030(2) -0.003(2) -0.002(2) 0.014(2)
C41 0.042(3) 0.039(3) 0.032(3) 0.004(2) 0.004(2) 0.013(2)
C42 0.047(3) 0.037(3) 0.033(3) 0.005(2) -0.001(2) 0.018(2)
C43 0.034(3) 0.029(2) 0.030(2) 0.0028(19) 0.001(2) 0.013(2)
C44 0.029(3) 0.035(2) 0.030(2) 0.002(2) 0.000(2) 0.013(2)
C45 0.035(3) 0.029(2) 0.035(3) 0.002(2) -0.003(2) 0.012(2)
C46 0.040(3) 0.040(3) 0.028(2) -0.001(2) -0.005(2) 0.017(2)
C47 0.036(3) 0.035(2) 0.025(2) -0.0010(19) -0.002(2) 0.018(2)
C48 0.035(3) 0.032(2) 0.030(2) 0.000(2) -0.009(2) 0.013(2)
C49 0.078(5) 0.049(3) 0.032(3) -0.004(2) 0.003(3) 0.026(3)
C50 0.032(3) 0.046(3) 0.026(2) 0.001(2) -0.004(2) 0.019(2)
B11 0.035(4) 0.038(3) 0.033(3) -0.005(2) -0.003(3) 0.010(3)
B12 0.038(4) 0.045(3) 0.026(3) -0.001(2) -0.005(2) 0.017(3)
B13 0.043(4) 0.040(3) 0.031(3) 0.006(2) 0.000(3) 0.016(3)
B14 0.035(3) 0.032(3) 0.028(3) 0.000(2) -0.005(2) 0.015(3)
B15 0.035(4) 0.044(3) 0.039(3) -0.004(3) -0.005(3) 0.014(3)
B16 0.045(4) 0.047(3) 0.027(3) -0.016(3) -0.010(3) 0.018(3)
B17 0.043(4) 0.055(4) 0.025(3) 0.003(3) -0.005(3) 0.023(3)
B18 0.034(4) 0.058(4) 0.023(3) 0.005(3) -0.005(2) 0.020(3)
B19 0.027(3) 0.042(3) 0.034(3) -0.004(3) -0.005(2) 0.011(3)
B20 0.039(4) 0.049(3) 0.027(3) -0.003(3) -0.008(3) 0.016(3)

loop_
_atom_type_symbol
_atom_type_description
_atom_type_scat_dispersion_real
_atom_type_scat_dispersion_imag
_atom_type_scat_source
C C 0.0181 0.0091 'International Tables Vol C Tables 4.2.6.8 and 6.1.1.4'
H H 0.0000 0.0000 'International Tables Vol C Tables 4.2.6.8 and 6.1.1.4'
B B 0.0090 0.0039 'International Tables Vol C Tables 4.2.6.8 and 6.1.1.4'
O O 0.0492 0.0322 'International Tables Vol C Tables 4.2.6.8 and 6.1.1.4'

loop_
_geom_angle_atom_site_label_1
_geom_angle_atom_site_label_2
_geom_angle_atom_site_label_3
_geom_angle
_geom_angle_site_symmetry_1
_geom_angle_site_symmetry_3
_geom_angle_publ_flag
C10 O1 C13 117.8(4) . . ?
C15 O2 C24 118.7(4) . . ?
C2 C1 C25 120.5(3) . 2_545 ?
C2 C1 B1 120.7(4) . . ?
C2 C1 B2 119.5(4) . . ?
C2 C1 B3 117.2(4) . . ?
C2 C1 B8 119.5(4) . 2_545 ?
B1 C1 C25 109.9(4) . 2_545 ?
B1 C1 B2 62.3(3) . . ?
B1 C1 B3 113.6(4) . . ?
B1 C1 B8 62.9(3) . 2_545 ?
B2 C1 C25 110.1(3) . 2_545 ?
B2 C1 B3 62.8(3) . . ?
B2 C1 B8 113.4(4) . 2_545 ?
B3 C1 C25 60.3(3) . 2_545 ?
B8 C1 C25 59.5(3) 2_545 2_545 ?
B8 C1 B3 111.5(4) 2_545 . ?
C3 C2 C1 119.6(4) . . ?
C7 C2 C1 122.3(5) . . ?
C7 C2 C3 117.9(4) . . ?
C2 C3 H3 119.2 . . ?
C4 C3 C2 121.6(5) . . ?
C4 C3 H3 119.2 . . ?
C3 C4 H4 119.6 . . ?
C3 C4 C5 120.8(5) . . ?
C5 C4 H4 119.6 . . ?
C4 C5 C11 121.9(5) . . ?
C6 C5 C4 118.4(4) . . ?
C6 C5 C11 119.7(4) . . ?
C5 C6 C7 119.4(4) . . ?
C5 C6 C8 119.9(4) . . ?
C8 C6 C7 120.7(5) . . ?
C2 C7 C6 122.0(5) . . ?
C2 C7 H7 119.0 . . ?
C6 C7 H7 119.0 . . ?
C6 C8 H8 119.6 . . ?
C9 C8 C6 120.8(5) . . ?
C9 C8 H8 119.6 . . ?
C8 C9 H9 120.2 . . ?
C8 C9 C10 119.7(5) . . ?
C10 C9 H9 120.2 . . ?
O1 C10 C9 121.4(4) . . ?
O1 C10 C11 116.1(5) . . ?
C11 C10 C9 122.5(4) . . ?
C5 C11 C12 122.4(4) . . ?
C10 C11 C5 117.2(5) . . ?
C10 C11 C12 120.2(4) . . ?
C11 C12 H12A 108.1 . . ?
C11 C12 H12B 108.1 . . ?
C11 C12 C14 116.7(4) . . ?
H12A C12 H12B 107.3 . . ?
C14 C12 H12A 108.1 . . ?
C14 C12 H12B 108.1 . . ?
O1 C13 H13A 109.5 . . ?
O1 C13 H13B 109.5 . . ?
O1 C13 H13C 109.5 . . ?
H13A C13 H13B 109.5 . . ?
H13A C13 H13C 109.5 . . ?
H13B C13 H13C 109.5 . . ?
C15 C14 C12 120.3(4) . . ?
C15 C14 C19 118.1(5) . . ?
C19 C14 C12 121.5(4) . . ?
O2 C15 C14 116.6(5) . . ?
O2 C15 C16 120.9(4) . . ?
C14 C15 C16 122.4(4) . . ?
C15 C16 H16 120.2 . . ?
C17 C16 C15 119.6(5) . . ?
C17 C16 H16 120.2 . . ?
C16 C17 H17 119.7 . . ?
C16 C17 C18 120.6(5) . . ?
C18 C17 H17 119.7 . . ?
C19 C18 C17 118.9(4) . . ?
C19 C18 C23 120.5(4) . . ?
C23 C18 C17 120.6(5) . . ?
C18 C19 C14 120.4(4) . . ?
C20 C19 C14 123.3(5) . . ?
C20 C19 C18 116.3(4) . . ?
C19 C20 H20 118.9 . . ?
C21 C20 C19 122.2(5) . . ?
C21 C20 H20 118.9 . . ?
C20 C21 H21 119.3 . . ?
C20 C21 C22 121.4(5) . . ?
C22 C21 H21 119.3 . . ?
C21 C22 C25 119.9(4) . . ?
C23 C22 C21 118.3(4) . . ?
C23 C22 C25 121.7(4) . . ?
C18 C23 H23 119.4 . . ?
C22 C23 C18 121.1(5) . . ?
C22 C23 H23 119.4 . . ?
O2 C24 H24A 109.5 . . ?
O2 C24 H24B 109.5 . . ?
O2 C24 H24C 109.5 . . ?
H24A C24 H24B 109.5 . . ?
H24A C24 H24C 109.5 . . ?
H24B C24 H24C 109.5 . . ?
C1 C25 B3 59.7(3) 2_545 2_545 ?
C22 C25 C1 120.7(3) . 2_545 ?
C22 C25 B3 117.7(4) . 2_545 ?
C22 C25 B4 120.1(4) . . ?
C22 C25 B8 119.2(4) . . ?
C22 C25 B9 119.9(4) . . ?
B4 C25 C1 109.1(4) . 2_545 ?
B4 C25 B3 62.1(3) . 2_545 ?
B4 C25 B8 113.5(4) . . ?
B4 C25 B9 63.4(3) . . ?
B8 C25 C1 59.7(3) . 2_545 ?
B8 C25 B3 111.1(4) . 2_545 ?
B9 C25 C1 110.3(4) . 2_545 ?
B9 C25 B3 114.3(4) . 2_545 ?
B9 C25 B8 62.8(3) . . ?
C1 B1 H1 124.0 . . ?
C1 B1 B2 58.9(3) . . ?
C1 B1 B6 105.6(4) . 2_545 ?
C1 B1 B7 105.8(4) . 2_545 ?
C1 B1 B8 58.6(3) . 2_545 ?
B2 B1 H1 121.5 . . ?
B2 B1 B7 108.5(4) . 2_545 ?
B2 B1 B8 107.2(4) . 2_545 ?
B6 B1 H1 122.2 2_545 . ?
B6 B1 B2 60.3(3) 2_545 . ?
B6 B1 B7 60.2(3) 2_545 2_545 ?
B6 B1 B8 107.2(4) 2_545 2_545 ?
B7 B1 H1 121.8 2_545 . ?
B7 B1 B8 59.7(3) 2_545 2_545 ?
B8 B1 H1 122.4 2_545 . ?
C1 B2 B1 58.8(3) . . ?
C1 B2 H2 124.1 . . ?
C1 B2 B3 59.0(3) . . ?
C1 B2 B5 105.7(4) . 2_545 ?
C1 B2 B6 105.0(4) . 2_545 ?
B1 B2 H2 121.7 . . ?
B1 B2 B3 107.7(4) . . ?
B1 B2 B5 108.1(4) . 2_545 ?
B1 B2 B6 59.6(3) . 2_545 ?
B3 B2 H2 121.7 . . ?
B5 B2 H2 121.9 2_545 . ?
B5 B2 B3 60.0(3) 2_545 . ?
B6 B2 H2 122.5 2_545 . ?
B6 B2 B3 107.7(4) 2_545 . ?
B6 B2 B5 60.3(3) 2_545 2_545 ?
C1 B3 C25 60.0(3) . 2_545 ?
C1 B3 B2 58.2(3) . . ?
C1 B3 H3A 123.2 . . ?
C1 B3 B4 106.2(4) . 2_545 ?
C1 B3 B5 105.1(4) . 2_545 ?
C25 B3 B2 106.3(4) 2_545 . ?
C25 B3 H3A 123.4 2_545 . ?
C25 B3 B4 58.0(3) 2_545 2_545 ?
C25 B3 B5 104.8(4) 2_545 2_545 ?
B2 B3 H3A 122.1 . . ?
B4 B3 B2 107.7(4) 2_545 . ?
B4 B3 H3A 122.4 2_545 . ?
B4 B3 B5 59.6(3) 2_545 2_545 ?
B5 B3 B2 59.9(3) 2_545 . ?
B5 B3 H3A 123.3 2_545 . ?
C25 B4 B3 59.9(3) . 2_545 ?
C25 B4 H4A 123.6 . . ?
C25 B4 B5 107.1(4) . . ?
C25 B4 B9 58.4(3) . . ?
C25 B4 B10 105.7(4) . . ?
B3 B4 H4A 121.0 2_545 . ?
B3 B4 B9 108.4(4) 2_545 . ?
B3 B4 B10 108.4(4) 2_545 . ?
B5 B4 B3 60.7(3) . 2_545 ?
B5 B4 H4A 121.2 . . ?
B5 B4 B9 109.0(4) . . ?
B5 B4 B10 60.1(3) . . ?
B9 B4 H4A 121.4 . . ?
B10 B4 H4A 122.2 . . ?
B10 B4 B9 60.4(3) . . ?
B2 B5 B3 60.1(3) 2_545 2_545 ?
B2 B5 H5 121.8 2_545 . ?
B3 B5 H5 122.0 2_545 . ?
B4 B5 B2 107.9(4) . 2_545 ?
B4 B5 B3 59.7(3) . 2_545 ?
B4 B5 H5 121.8 . . ?
B4 B5 B6 107.5(4) . . ?
B4 B5 B10 60.1(3) . . ?
B6 B5 B2 59.4(3) . 2_545 ?
B6 B5 B3 107.1(4) . 2_545 ?
B6 B5 H5 122.4 . . ?
B10 B5 B2 107.7(4) . 2_545 ?
B10 B5 B3 107.7(4) . 2_545 ?
B10 B5 H5 121.8 . . ?
B10 B5 B6 59.7(4) . . ?
B1 B6 B2 60.1(3) 2_545 2_545 ?
B1 B6 B5 108.6(4) 2_545 . ?
B1 B6 H6 121.2 2_545 . ?
B1 B6 B7 60.5(3) 2_545 . ?
B1 B6 B10 109.0(4) 2_545 . ?
B2 B6 B5 60.3(3) 2_545 . ?
B2 B6 H6 121.4 2_545 . ?
B2 B6 B7 108.7(4) 2_545 . ?
B2 B6 B10 108.5(4) 2_545 . ?
B5 B6 H6 121.6 . . ?
B7 B6 B5 108.5(4) . . ?
B7 B6 H6 121.2 . . ?
B10 B6 B5 59.8(4) . . ?
B10 B6 H6 121.3 . . ?
B10 B6 B7 60.5(3) . . ?
B1 B7 H7A 121.7 2_545 . ?
B1 B7 B9 108.6(4) 2_545 . ?
B1 B7 B10 107.4(5) 2_545 . ?
B6 B7 B1 59.3(3) . 2_545 ?
B6 B7 H7A 122.3 . . ?
B6 B7 B9 108.0(5) . . ?
B6 B7 B10 59.7(3) . . ?
B8 B7 B1 60.3(3) . 2_545 ?
B8 B7 B6 107.0(4) . . ?
B8 B7 H7A 122.3 . . ?
B8 B7 B9 59.8(3) . . ?
B8 B7 B10 107.0(4) . . ?
B9 B7 H7A 121.2 . . ?
B10 B7 H7A 122.3 . . ?
B10 B7 B9 60.1(3) . . ?
C1 B8 B1 58.5(3) 2_545 2_545 ?
C1 B8 B7 105.9(4) 2_545 . ?
C1 B8 H8A 122.6 2_545 . ?
C1 B8 B9 107.7(4) 2_545 . ?
C25 B8 C1 60.8(3) . 2_545 ?
C25 B8 B1 107.4(4) . 2_545 ?
C25 B8 B7 106.1(4) . . ?
C25 B8 H8A 122.6 . . ?
C25 B8 B9 58.4(3) . . ?
B1 B8 H8A 121.6 2_545 . ?
B7 B8 B1 60.0(3) . 2_545 ?
B7 B8 H8A 122.7 . . ?
B7 B8 B9 60.7(3) . . ?
B9 B8 B1 109.1(4) . 2_545 ?
B9 B8 H8A 121.3 . . ?
C25 B9 B4 58.2(3) . . ?
C25 B9 B7 105.4(4) . . ?
C25 B9 B8 58.7(3) . . ?
C25 B9 H9A 124.2 . . ?
C25 B9 B10 104.7(4) . . ?
B4 B9 B7 107.0(4) . . ?
B4 B9 H9A 122.7 . . ?
B4 B9 B10 59.4(3) . . ?
B7 B9 H9A 122.3 . . ?
B8 B9 B4 106.0(4) . . ?
B8 B9 B7 59.5(3) . . ?
B8 B9 H9A 122.6 . . ?
B8 B9 B10 106.6(4) . . ?
B10 B9 B7 59.8(3) . . ?
B10 B9 H9A 122.8 . . ?
B4 B10 B7 107.8(4) . . ?
B4 B10 B9 60.2(3) . . ?
B4 B10 H10 122.0 . . ?
B5 B10 B4 59.7(3) . . ?
B5 B10 B7 108.3(4) . . ?
B5 B10 B9 108.5(4) . . ?
B5 B10 H10 121.4 . . ?
B6 B10 B4 107.7(4) . . ?
B6 B10 B5 60.4(4) . . ?
B6 B10 B7 59.7(4) . . ?
B6 B10 B9 108.1(4) . . ?
B6 B10 H10 121.8 . . ?
B7 B10 B9 60.1(3) . . ?
B7 B10 H10 121.8 . . ?
B9 B10 H10 121.4 . . ?
C35 O3 C38 118.0(4) . . ?
C40 O4 C49 117.0(4) . . ?
C27 C26 C50 118.4(3) . 2_766 ?
C27 C26 B11 122.4(4) . . ?
C27 C26 B12 120.2(4) . . ?
C27 C26 B13 115.8(4) . . ?
C27 C26 B14 119.5(4) . 2_766 ?
B11 C26 C50 110.3(4) . 2_766 ?
B11 C26 B13 114.2(4) . . ?
B11 C26 B14 62.9(3) . 2_766 ?
B12 C26 C50 110.1(4) . 2_766 ?
B12 C26 B11 63.3(3) . . ?
B12 C26 B13 62.7(3) . . ?
B12 C26 B14 114.0(4) . 2_766 ?
B13 C26 C50 59.8(3) . 2_766 ?
B14 C26 C50 59.6(3) 2_766 2_766 ?
B14 C26 B13 111.2(4) 2_766 . ?
C28 C27 C26 119.3(4) . . ?
C32 C27 C26 121.4(5) . . ?
C32 C27 C28 119.2(4) . . ?
C27 C28 H28 119.3 . . ?
C29 C28 C27 121.4(4) . . ?
C29 C28 H28 119.3 . . ?
C28 C29 H29 119.8 . . ?
C28 C29 C30 120.5(5) . . ?
C30 C29 H29 119.8 . . ?
C29 C30 C36 122.1(5) . . ?
C31 C30 C29 118.1(4) . . ?
C31 C30 C36 119.8(4) . . ?
C30 C31 C32 120.0(4) . . ?
C30 C31 C33 119.3(4) . . ?
C33 C31 C32 120.6(5) . . ?
C27 C32 C31 120.7(5) . . ?
C27 C32 H32 119.6 . . ?
C31 C32 H32 119.6 . . ?
C31 C33 H33 119.3 . . ?
C34 C33 C31 121.3(5) . . ?
C34 C33 H33 119.3 . . ?
C33 C34 H34 120.7 . . ?
C33 C34 C35 118.5(5) . . ?
C35 C34 H34 120.7 . . ?
O3 C35 C34 120.3(4) . . ?
C36 C35 O3 115.7(5) . . ?
C36 C35 C34 124.0(4) . . ?
C30 C36 C37 121.1(4) . . ?
C35 C36 C30 116.9(5) . . ?
C35 C36 C37 121.7(4) . . ?
C36 C37 H37A 107.9 . . ?
C36 C37 H37B 107.9 . . ?
C36 C37 C39 117.8(4) . . ?
H37A C37 H37B 107.2 . . ?
C39 C37 H37A 107.9 . . ?
C39 C37 H37B 107.9 . . ?
O3 C38 H38A 109.5 . . ?
O3 C38 H38B 109.5 . . ?
O3 C38 H38C 109.5 . . ?
H38A C38 H38B 109.5 . . ?
H38A C38 H38C 109.5 . . ?
H38B C38 H38C 109.5 . . ?
C40 C39 C37 120.5(4) . . ?
C40 C39 C44 117.3(4) . . ?
C44 C39 C37 122.0(4) . . ?
O4 C40 C39 116.4(4) . . ?
O4 C40 C41 121.4(4) . . ?
C41 C40 C39 122.2(4) . . ?
C40 C41 H41 119.6 . . ?
C42 C41 C40 120.8(5) . . ?
C42 C41 H41 119.6 . . ?
C41 C42 H42 120.1 . . ?
C41 C42 C43 119.9(5) . . ?
C43 C42 H42 120.1 . . ?
C44 C43 C42 119.0(4) . . ?
C44 C43 C48 120.5(4) . . ?
C48 C43 C42 120.5(4) . . ?
C43 C44 C39 120.8(4) . . ?
C43 C44 C45 116.9(4) . . ?
C45 C44 C39 122.3(4) . . ?
C44 C45 H45 119.6 . . ?
C46 C45 C44 120.8(5) . . ?
C46 C45 H45 119.6 . . ?
C45 C46 H46 119.1 . . ?
C45 C46 C47 121.8(5) . . ?
C47 C46 H46 119.1 . . ?
C46 C47 C50 119.6(4) . . ?
C48 C47 C46 118.9(4) . . ?
C48 C47 C50 121.4(4) . . ?
C43 C48 H48 119.4 . . ?
C47 C48 C43 121.2(5) . . ?
C47 C48 H48 119.4 . . ?
O4 C49 H49A 109.5 . . ?
O4 C49 H49B 109.5 . . ?
O4 C49 H49C 109.5 . . ?
H49A C49 H49B 109.5 . . ?
H49A C49 H49C 109.5 . . ?
H49B C49 H49C 109.5 . . ?
C47 C50 C26 120.0(4) . 2_766 ?
C47 C50 B13 116.7(4) . 2_766 ?
C47 C50 B14 120.0(4) . . ?
C47 C50 B18 120.1(4) . . ?
C47 C50 B19 121.7(4) . . ?
B13 C50 C26 59.6(3) 2_766 2_766 ?
B14 C50 C26 59.2(3) . 2_766 ?
B14 C50 B13 110.7(4) . 2_766 ?
B18 C50 C26 109.3(4) . 2_766 ?
B18 C50 B13 62.5(3) . 2_766 ?
B18 C50 B14 113.3(4) . . ?
B19 C50 C26 109.5(4) . 2_766 ?
B19 C50 B13 113.8(4) . 2_766 ?
B19 C50 B14 62.6(3) . . ?
B19 C50 B18 63.1(3) . . ?
C26 B11 H11 124.2 . . ?
C26 B11 B12 58.2(3) . . ?
C26 B11 B14 58.6(3) . 2_766 ?
C26 B11 B15 105.5(4) . 2_766 ?
C26 B11 B16 105.3(4) . 2_766 ?
B12 B11 H11 122.1 . . ?
B12 B11 B16 60.3(3) . 2_766 ?
B14 B11 H11 122.4 2_766 . ?
B14 B11 B12 106.5(4) 2_766 . ?
B14 B11 B15 59.8(3) 2_766 2_766 ?
B14 B11 B16 107.1(4) 2_766 2_766 ?
B15 B11 H11 122.1 2_766 . ?
B15 B11 B12 107.8(5) 2_766 . ?
B15 B11 B16 59.8(3) 2_766 2_766 ?
B16 B11 H11 122.2 2_766 . ?
C26 B12 B11 58.6(3) . . ?
C26 B12 H12 123.9 . . ?
C26 B12 B13 59.5(3) . . ?
C26 B12 B16 105.3(4) . 2_766 ?
C26 B12 B17 105.8(4) . 2_766 ?
B11 B12 H12 121.9 . . ?
B11 B12 B16 60.0(3) . 2_766 ?
B13 B12 B11 107.8(4) . . ?
B13 B12 H12 121.5 . . ?
B13 B12 B16 107.7(5) . 2_766 ?
B13 B12 B17 59.9(3) . 2_766 ?
B16 B12 H12 122.4 2_766 . ?
B17 B12 B11 107.7(5) 2_766 . ?
B17 B12 H12 122.3 2_766 . ?
B17 B12 B16 59.7(3) 2_766 2_766 ?
C26 B13 C50 60.5(3) . 2_766 ?
C26 B13 B12 57.8(3) . . ?
C26 B13 H13 123.4 . . ?
C26 B13 B17 104.6(4) . 2_766 ?
C26 B13 B18 106.5(4) . 2_766 ?
C50 B13 B12 106.8(4) 2_766 . ?
C50 B13 H13 123.1 2_766 . ?
C50 B13 B17 104.9(4) 2_766 2_766 ?
C50 B13 B18 58.1(3) 2_766 2_766 ?
B12 B13 H13 121.8 . . ?
B12 B13 B18 108.3(4) . 2_766 ?
B17 B13 B12 60.1(3) 2_766 . ?
B17 B13 H13 123.5 2_766 . ?
B17 B13 B18 59.8(3) 2_766 2_766 ?
B18 B13 H13 122.0 2_766 . ?
C26 B14 C50 61.2(3) 2_766 . ?
C26 B14 B11 58.4(3) 2_766 2_766 ?
C26 B14 H14 122.6 2_766 . ?
C26 B14 B15 105.6(4) 2_766 . ?
C26 B14 B19 107.6(4) 2_766 . ?
C50 B14 B11 108.0(4) . 2_766 ?
C50 B14 H14 122.4 . . ?
C50 B14 B15 105.9(4) . . ?
C50 B14 B19 58.3(3) . . ?
B11 B14 H14 121.3 2_766 . ?
B15 B14 B11 60.2(3) . 2_766 ?
B15 B14 H14 123.0 . . ?
B19 B14 B11 109.3(4) . 2_766 ?
B19 B14 H14 121.4 . . ?
B19 B14 B15 60.4(3) . . ?
B11 B15 H15 121.3 2_766 . ?
B11 B15 B19 108.5(4) 2_766 . ?
B14 B15 B11 60.0(3) . 2_766 ?
B14 B15 H15 122.3 . . ?
B14 B15 B16 107.6(4) . . ?
B14 B15 B19 59.6(3) . . ?
B16 B15 B11 60.2(3) . 2_766 ?
B16 B15 H15 121.7 . . ?
B16 B15 B19 108.5(5) . . ?
B19 B15 H15 121.3 . . ?
B20 B15 B11 108.2(5) . 2_766 ?
B20 B15 B14 107.4(4) . . ?
B20 B15 H15 121.8 . . ?
B20 B15 B16 59.9(4) . . ?
B20 B15 B19 60.4(3) . . ?
B11 B16 B12 59.7(3) 2_766 2_766 ?
B11 B16 H16A 121.8 2_766 . ?
B12 B16 H16A 122.0 2_766 . ?
B15 B16 B11 59.9(3) . 2_766 ?
B15 B16 B12 107.4(4) . 2_766 ?
B15 B16 H16A 122.2 . . ?
B15 B16 B17 107.3(4) . . ?
B17 B16 B11 107.5(4) . 2_766 ?
B17 B16 B12 59.8(3) . 2_766 ?
B17 B16 H16A 122.1 . . ?
B20 B16 B11 107.9(4) . 2_766 ?
B20 B16 B12 107.8(4) . 2_766 ?
B20 B16 B15 59.8(3) . . ?
B20 B16 H16A 121.7 . . ?
B20 B16 B17 59.9(4) . . ?
B12 B17 H17A 121.4 2_766 . ?
B13 B17 B12 60.0(3) 2_766 2_766 ?
B13 B17 B16 108.3(4) 2_766 . ?
B13 B17 H17A 121.7 2_766 . ?
B16 B17 B12 60.5(3) . 2_766 ?
B16 B17 H17A 121.4 . . ?
B18 B17 B12 108.6(4) . 2_766 ?
B18 B17 B13 60.2(3) . 2_766 ?
B18 B17 B16 108.6(4) . . ?
B18 B17 H17A 121.2 . . ?
B18 B17 B20 60.4(3) . . ?
B20 B17 B12 108.3(4) . 2_766 ?
B20 B17 B13 108.1(4) . 2_766 ?
B20 B17 B16 59.8(4) . . ?
B20 B17 H17A 121.7 . . ?
C50 B18 B13 59.4(3) . 2_766 ?
C50 B18 B17 106.2(4) . . ?
C50 B18 H18 123.9 . . ?
C50 B18 B19 58.2(3) . . ?
C50 B18 B20 105.4(4) . . ?
B13 B18 H18 121.7 2_766 . ?
B13 B18 B20 107.6(5) 2_766 . ?
B17 B18 B13 60.1(3) . 2_766 ?
B17 B18 H18 121.9 . . ?
B17 B18 B19 108.1(5) . . ?
B17 B18 B20 59.8(4) . . ?
B19 B18 B13 107.4(4) . 2_766 ?
B19 B18 H18 121.9 . . ?
B19 B18 B20 60.3(3) . . ?
B20 B18 H18 122.3 . . ?
C50 B19 B14 59.2(3) . . ?
C50 B19 B15 106.2(4) . . ?
C50 B19 B18 58.7(3) . . ?
C50 B19 H19 123.6 . . ?
C50 B19 B20 105.6(4) . . ?
B14 B19 B15 60.0(3) . . ?
B14 B19 B18 107.1(4) . . ?
B14 B19 H19 122.1 . . ?
B14 B19 B20 106.9(4) . . ?
B15 B19 H19 122.1 . . ?
B15 B19 B20 59.4(3) . . ?
B18 B19 B15 107.6(5) . . ?
B18 B19 H19 122.0 . . ?
B18 B19 B20 60.0(3) . . ?
B20 B19 H19 122.7 . . ?
B15 B20 B16 60.4(4) . . ?
B15 B20 B17 108.0(4) . . ?
B15 B20 B18 108.0(4) . . ?
B15 B20 B19 60.2(3) . . ?
B15 B20 H20A 121.6 . . ?
B16 B20 B17 60.3(4) . . ?
B16 B20 B18 108.5(4) . . ?
B16 B20 B19 108.7(4) . . ?
B16 B20 H20A 121.1 . . ?
B17 B20 B18 59.8(3) . . ?
B17 B20 B19 107.6(4) . . ?
B17 B20 H20A 122.0 . . ?
B18 B20 B19 59.7(3) . . ?
B18 B20 H20A 121.8 . . ?
B19 B20 H20A 121.7 . . ?

loop_
_geom_bond_atom_site_label_1
_geom_bond_atom_site_label_2
_geom_bond_distance
_geom_bond_site_symmetry_2
_geom_bond_publ_flag
O1 C10 1.382(5) . ?
O1 C13 1.425(5) . ?
O2 C15 1.373(5) . ?
O2 C24 1.428(6) . ?
C1 C2 1.514(6) . ?
C1 C25 1.728(7) 2_545 ?
C1 B1 1.706(7) . ?
C1 B2 1.707(7) . ?
C1 B3 1.722(7) . ?
C1 B8 1.709(8) 2_545 ?
C2 C3 1.407(7) . ?
C2 C7 1.371(6) . ?
C3 H3 0.9300 . ?
C3 C4 1.378(6) . ?
C4 H4 0.9300 . ?
C4 C5 1.410(6) . ?
C5 C6 1.404(7) . ?
C5 C11 1.438(6) . ?
C6 C7 1.420(6) . ?
C6 C8 1.409(6) . ?
C7 H7 0.9300 . ?
C8 H8 0.9300 . ?
C8 C9 1.356(6) . ?
C9 H9 0.9300 . ?
C9 C10 1.400(7) . ?
C10 C11 1.391(6) . ?
C11 C12 1.513(7) . ?
C12 H12A 0.9700 . ?
C12 H12B 0.9700 . ?
C12 C14 1.532(7) . ?
C13 H13A 0.9600 . ?
C13 H13B 0.9600 . ?
C13 H13C 0.9600 . ?
C14 C15 1.380(6) . ?
C14 C19 1.420(6) . ?
C15 C16 1.410(7) . ?
C16 H16 0.9300 . ?
C16 C17 1.367(6) . ?
C17 H17 0.9300 . ?
C17 C18 1.424(6) . ?
C18 C19 1.420(7) . ?
C18 C23 1.421(6) . ?
C19 C20 1.415(6) . ?
C20 H20 0.9300 . ?
C20 C21 1.362(6) . ?
C21 H21 0.9300 . ?
C21 C22 1.410(7) . ?
C22 C23 1.370(6) . ?
C22 C25 1.508(6) . ?
C23 H23 0.9300 . ?
C24 H24A 0.9600 . ?
C24 H24B 0.9600 . ?
C24 H24C 0.9600 . ?
C25 B3 1.732(8) 2_545 ?
C25 B4 1.698(6) . ?
C25 B8 1.706(8) . ?
C25 B9 1.701(7) . ?
B1 H1 1.1000 . ?
B1 B2 1.766(9) . ?
B1 B6 1.757(7) 2_545 ?
B1 B7 1.777(8) 2_545 ?
B1 B8 1.782(8) 2_545 ?
B2 H2 1.1000 . ?
B2 B3 1.787(8) . ?
B2 B5 1.784(8) 2_545 ?
B2 B6 1.768(8) 2_545 ?
B3 H3A 1.1000 . ?
B3 B4 1.769(8) 2_545 ?
B3 B5 1.785(7) 2_545 ?
B4 H4A 1.1000 . ?
B4 B5 1.766(8) . ?
B4 B9 1.787(9) . ?
B4 B10 1.773(9) . ?
B5 H5 1.1000 . ?
B5 B6 1.784(9) . ?
B5 B10 1.773(9) . ?
B6 H6 1.1000 . ?
B6 B7 1.772(9) . ?
B6 B10 1.771(9) . ?
B7 H7A 1.1000 . ?
B7 B8 1.772(7) . ?
B7 B9 1.792(9) . ?
B7 B10 1.786(8) . ?
B8 H8A 1.1000 . ?
B8 B9 1.777(7) . ?
B9 H9A 1.1000 . ?
B9 B10 1.791(8) . ?
B10 H10 1.1000 . ?
O3 C35 1.396(5) . ?
O3 C38 1.428(5) . ?
O4 C40 1.385(5) . ?
O4 C49 1.437(6) . ?
C26 C27 1.537(6) . ?
C26 C50 1.741(7) 2_766 ?
C26 B11 1.703(7) . ?
C26 B12 1.696(7) . ?
C26 B13 1.726(7) . ?
C26 B14 1.707(8) 2_766 ?
C27 C28 1.397(7) . ?
C27 C32 1.362(6) . ?
C28 H28 0.9300 . ?
C28 C29 1.374(6) . ?
C29 H29 0.9300 . ?
C29 C30 1.411(6) . ?
C30 C31 1.404(7) . ?
C30 C36 1.454(6) . ?
C31 C32 1.418(6) . ?
C31 C33 1.413(6) . ?
C32 H32 0.9300 . ?
C33 H33 0.9300 . ?
C33 C34 1.368(6) . ?
C34 H34 0.9300 . ?
C34 C35 1.398(7) . ?
C35 C36 1.369(6) . ?
C36 C37 1.516(7) . ?
C37 H37A 0.9700 . ?
C37 H37B 0.9700 . ?
C37 C39 1.523(6) . ?
C38 H38A 0.9600 . ?
C38 H38B 0.9600 . ?
C38 H38C 0.9600 . ?
C39 C40 1.393(6) . ?
C39 C44 1.422(6) . ?
C40 C41 1.390(7) . ?
C41 H41 0.9300 . ?
C41 C42 1.361(6) . ?
C42 H42 0.9300 . ?
C42 C43 1.424(6) . ?
C43 C44 1.412(6) . ?
C43 C48 1.419(6) . ?
C44 C45 1.421(6) . ?
C45 H45 0.9300 . ?
C45 C46 1.379(6) . ?
C46 H46 0.9300 . ?
C46 C47 1.395(7) . ?
C47 C48 1.359(6) . ?
C47 C50 1.510(6) . ?
C48 H48 0.9300 . ?
C49 H49A 0.9600 . ?
C49 H49B 0.9600 . ?
C49 H49C 0.9600 . ?
C50 B13 1.729(8) 2_766 ?
C50 B14 1.712(7) . ?
C50 B18 1.704(7) . ?
C50 B19 1.696(7) . ?
B11 H11 1.1000 . ?
B11 B12 1.783(9) . ?
B11 B14 1.780(8) 2_766 ?
B11 B15 1.783(9) 2_766 ?
B11 B16 1.788(8) 2_766 ?
B12 H12 1.1000 . ?
B12 B13 1.781(9) . ?
B12 B16 1.795(8) 2_766 ?
B12 B17 1.782(9) 2_766 ?
B13 H13 1.1000 . ?
B13 B17 1.780(8) 2_766 ?
B13 B18 1.781(9) 2_766 ?
B14 H14 1.1000 . ?
B14 B15 1.776(7) . ?
B14 B19 1.770(8) . ?
B15 H15 1.1000 . ?
B15 B16 1.781(9) . ?
B15 B19 1.785(9) . ?
B15 B20 1.771(9) . ?
B16 H16A 1.1000 . ?
B16 B17 1.781(9) . ?
B16 B20 1.772(9) . ?
B17 H17A 1.1000 . ?
B17 B18 1.774(9) . ?
B17 B20 1.775(9) . ?
B18 H18 1.1000 . ?
B18 B19 1.779(9) . ?
B18 B20 1.785(8) . ?
B19 H19 1.1000 . ?
B19 B20 1.789(7) . ?
B20 H20A 1.1000 . ?

loop_
_geom_torsion_atom_site_label_1
_geom_torsion_atom_site_label_2
_geom_torsion_atom_site_label_3
_geom_torsion_atom_site_label_4
_geom_torsion
_geom_torsion_site_symmetry_1
_geom_torsion_site_symmetry_2
_geom_torsion_site_symmetry_3
_geom_torsion_site_symmetry_4
_geom_torsion_publ_flag
O1 C10 C11 C5 -176.5(4) . . . . ?
O1 C10 C11 C12 -1.1(6) . . . . ?
O2 C15 C16 C17 -179.9(4) . . . . ?
C1 C2 C3 C4 173.3(4) . . . . ?
C1 C2 C7 C6 -174.3(4) . . . . ?
C1 C25 B4 B3 -38.0(4) 2_545 . . 2_545 ?
C1 C25 B4 B5 1.6(5) 2_545 . . . ?
C1 C25 B4 B9 103.7(4) 2_545 . . . ?
C1 C25 B4 B10 64.5(5) 2_545 . . . ?
C1 C25 B8 B1 -36.6(3) 2_545 . . 2_545 ?
C1 C25 B8 B7 -99.6(4) 2_545 . . . ?
C1 C25 B8 B9 -138.7(4) 2_545 . . . ?
C1 C25 B9 B4 -101.8(4) 2_545 . . . ?
C1 C25 B9 B7 -1.1(5) 2_545 . . . ?
C1 C25 B9 B8 37.4(4) 2_545 . . . ?
C1 C25 B9 B10 -63.3(5) 2_545 . . . ?
C1 B1 B2 B3 34.4(3) . . . . ?
C1 B1 B2 B5 97.7(4) . . . 2_545 ?
C1 B1 B2 B6 134.9(4) . . . 2_545 ?
C1 B2 B3 C25 37.5(3) . . . 2_545 ?
C1 B2 B3 B4 98.4(4) . . . 2_545 ?
C1 B2 B3 B5 135.4(4) . . . 2_545 ?
C1 B8 B9 C25 -37.2(3) 2_545 . . . ?
C1 B8 B9 B4 -1.9(5) 2_545 . . . ?
C1 B8 B9 B7 98.7(4) 2_545 . . . ?
C1 B8 B9 B10 60.3(5) 2_545 . . . ?
C2 C1 B1 B2 109.6(5) . . . . ?
C2 C1 B1 B6 149.3(4) . . . 2_545 ?
C2 C1 B1 B7 -148.0(4) . . . 2_545 ?
C2 C1 B1 B8 -109.8(5) . . . 2_545 ?
C2 C1 B2 B1 -111.5(5) . . . . ?
C2 C1 B2 B3 107.4(5) . . . . ?
C2 C1 B2 B5 146.6(4) . . . 2_545 ?
C2 C1 B2 B6 -150.7(4) . . . 2_545 ?
C2 C1 B3 C25 111.3(4) . . . 2_545 ?
C2 C1 B3 B2 -111.1(5) . . . . ?
C2 C1 B3 B4 147.8(4) . . . 2_545 ?
C2 C1 B3 B5 -150.0(4) . . . 2_545 ?
C2 C3 C4 C5 1.8(7) . . . . ?
C3 C2 C7 C6 1.5(7) . . . . ?
C3 C4 C5 C6 0.1(7) . . . . ?
C3 C4 C5 C11 -178.0(4) . . . . ?
C4 C5 C6 C7 -1.2(6) . . . . ?
C4 C5 C6 C8 -179.6(4) . . . . ?
C4 C5 C11 C10 176.3(4) . . . . ?
C4 C5 C11 C12 1.0(7) . . . . ?
C5 C6 C7 C2 0.3(7) . . . . ?
C5 C6 C8 C9 2.6(7) . . . . ?
C5 C11 C12 C14 -67.6(5) . . . . ?
C6 C5 C11 C10 -1.8(6) . . . . ?
C6 C5 C11 C12 -177.1(4) . . . . ?
C6 C8 C9 C10 -0.4(7) . . . . ?
C7 C2 C3 C4 -2.6(7) . . . . ?
C7 C6 C8 C9 -175.9(4) . . . . ?
C8 C6 C7 C2 178.8(5) . . . . ?
C8 C9 C10 O1 177.6(4) . . . . ?
C8 C9 C10 C11 -3.1(7) . . . . ?
C9 C10 C11 C5 4.1(6) . . . . ?
C9 C10 C11 C12 179.6(4) . . . . ?
C10 C11 C12 C14 117.1(4) . . . . ?
C11 C5 C6 C7 177.0(4) . . . . ?
C11 C5 C6 C8 -1.5(6) . . . . ?
C11 C12 C14 C15 118.2(5) . . . . ?
C11 C12 C14 C19 -64.5(5) . . . . ?
C12 C14 C15 O2 -1.7(6) . . . . ?
C12 C14 C15 C16 178.5(4) . . . . ?
C12 C14 C19 C18 -178.9(4) . . . . ?
C12 C14 C19 C20 -0.6(7) . . . . ?
C13 O1 C10 C9 13.6(6) . . . . ?
C13 O1 C10 C11 -165.8(4) . . . . ?
C14 C15 C16 C17 -0.1(7) . . . . ?
C14 C19 C20 C21 178.5(4) . . . . ?
C15 C14 C19 C18 -1.5(7) . . . . ?
C15 C14 C19 C20 176.8(4) . . . . ?
C15 C16 C17 C18 -0.4(7) . . . . ?
C16 C17 C18 C19 0.0(7) . . . . ?
C16 C17 C18 C23 179.7(4) . . . . ?
C17 C18 C19 C14 1.0(7) . . . . ?
C17 C18 C19 C20 -177.4(4) . . . . ?
C17 C18 C23 C22 179.7(4) . . . . ?
C18 C19 C20 C21 -3.1(7) . . . . ?
C19 C14 C15 O2 -179.1(4) . . . . ?
C19 C14 C15 C16 1.1(7) . . . . ?
C19 C18 C23 C22 -0.6(7) . . . . ?
C19 C20 C21 C22 1.1(7) . . . . ?
C20 C21 C22 C23 1.3(7) . . . . ?
C20 C21 C22 C25 177.2(4) . . . . ?
C21 C22 C23 C18 -1.6(7) . . . . ?
C21 C22 C25 C1 106.7(5) . . . 2_545 ?
C21 C22 C25 B3 37.2(6) . . . 2_545 ?
C21 C22 C25 B4 -34.9(7) . . . . ?
C21 C22 C25 B8 176.7(4) . . . . ?
C21 C22 C25 B9 -109.6(5) . . . . ?
C22 C25 B4 B3 107.5(5) . . . 2_545 ?
C22 C25 B4 B5 147.1(5) . . . . ?
C22 C25 B4 B9 -110.7(5) . . . . ?
C22 C25 B4 B10 -150.0(5) . . . . ?
C22 C25 B8 C1 -110.5(4) . . . 2_545 ?
C22 C25 B8 B1 -147.1(4) . . . 2_545 ?
C22 C25 B8 B7 150.0(4) . . . . ?
C22 C25 B8 B9 110.8(5) . . . . ?
C22 C25 B9 B4 111.1(5) . . . . ?
C22 C25 B9 B7 -148.3(4) . . . . ?
C22 C25 B9 B8 -109.7(5) . . . . ?
C22 C25 B9 B10 149.6(4) . . . . ?
C23 C18 C19 C14 -178.7(4) . . . . ?
C23 C18 C19 C20 2.8(6) . . . . ?
C23 C22 C25 C1 -77.6(6) . . . 2_545 ?
C23 C22 C25 B3 -147.1(4) . . . 2_545 ?
C23 C22 C25 B4 140.8(5) . . . . ?
C23 C22 C25 B8 -7.6(6) . . . . ?
C23 C22 C25 B9 66.1(6) . . . . ?
C24 O2 C15 C14 -169.8(4) . . . . ?
C24 O2 C15 C16 10.0(7) . . . . ?
C25 C1 C2 C3 110.8(5) 2_545 . . . ?
C25 C1 C2 C7 -73.5(6) 2_545 . . . ?
C25 C1 B1 B2 -102.9(4) 2_545 . . . ?
C25 C1 B1 B6 -63.3(5) 2_545 . . 2_545 ?
C25 C1 B1 B7 -0.5(5) 2_545 . . 2_545 ?
C25 C1 B1 B8 37.7(3) 2_545 . . 2_545 ?
C25 C1 B2 B1 102.5(4) 2_545 . . . ?
C25 C1 B2 B3 -38.6(4) 2_545 . . . ?
C25 C1 B2 B5 0.6(5) 2_545 . . 2_545 ?
C25 C1 B2 B6 63.3(5) 2_545 . . 2_545 ?
C25 C1 B3 B2 137.6(4) 2_545 . . . ?
C25 C1 B3 B4 36.5(3) 2_545 . . 2_545 ?
C25 C1 B3 B5 98.6(4) 2_545 . . 2_545 ?
C25 C22 C23 C18 -177.3(4) . . . . ?
C25 B4 B5 B2 -1.9(6) . . . 2_545 ?
C25 B4 B5 B3 -39.2(4) . . . 2_545 ?
C25 B4 B5 B6 60.8(5) . . . . ?
C25 B4 B5 B10 98.6(4) . . . . ?
C25 B4 B9 B7 -97.9(4) . . . . ?
C25 B4 B9 B8 -35.5(3) . . . . ?
C25 B4 B9 B10 -135.6(4) . . . . ?
C25 B4 B10 B5 -101.0(4) . . . . ?
C25 B4 B10 B6 -62.9(5) . . . . ?
C25 B4 B10 B7 0.2(6) . . . . ?
C25 B4 B10 B9 38.2(4) . . . . ?
C25 B8 B9 B4 35.3(3) . . . . ?
C25 B8 B9 B7 135.9(4) . . . . ?
C25 B8 B9 B10 97.5(4) . . . . ?
C25 B9 B10 B4 -37.9(4) . . . . ?
C25 B9 B10 B5 -1.5(5) . . . . ?
C25 B9 B10 B6 62.5(5) . . . . ?
C25 B9 B10 B7 99.5(4) . . . . ?
B1 C1 C2 C3 -105.1(5) . . . . ?
B1 C1 C2 C7 70.6(6) . . . . ?
B1 C1 B2 B3 -141.1(4) . . . . ?
B1 C1 B2 B5 -102.0(4) . . . 2_545 ?
B1 C1 B2 B6 -39.2(4) . . . 2_545 ?
B1 C1 B3 C25 -100.3(4) . . . 2_545 ?
B1 C1 B3 B2 37.4(4) . . . . ?
B1 C1 B3 B4 -63.7(5) . . . 2_545 ?
B1 C1 B3 B5 -1.6(5) . . . 2_545 ?
B1 B2 B3 C1 -34.3(3) . . . . ?
B1 B2 B3 C25 3.1(5) . . . 2_545 ?
B1 B2 B3 B4 64.1(4) . . . 2_545 ?
B1 B2 B3 B5 101.1(4) . . . 2_545 ?
B1 B6 B7 B8 38.4(4) 2_545 . . . ?
B1 B6 B7 B9 101.4(4) 2_545 . . . ?
B1 B6 B7 B10 138.5(4) 2_545 . . . ?
B1 B6 B10 B4 63.1(6) 2_545 . . . ?
B1 B6 B10 B5 100.9(4) 2_545 . . . ?
B1 B6 B10 B7 -37.6(4) 2_545 . . . ?
B1 B6 B10 B9 -0.5(6) 2_545 . . . ?
B1 B7 B8 C1 37.7(4) 2_545 . . 2_545 ?
B1 B7 B8 C25 101.2(4) 2_545 . . . ?
B1 B7 B8 B9 139.3(5) 2_545 . . . ?
B1 B7 B9 C25 1.4(5) 2_545 . . . ?
B1 B7 B9 B4 62.3(4) 2_545 . . . ?
B1 B7 B9 B8 -36.7(4) 2_545 . . . ?
B1 B7 B9 B10 99.8(5) 2_545 . . . ?
B1 B7 B10 B4 -63.8(5) 2_545 . . . ?
B1 B7 B10 B5 -0.7(5) 2_545 . . . ?
B1 B7 B10 B6 36.7(4) 2_545 . . . ?
B1 B7 B10 B9 -101.9(4) 2_545 . . . ?
B1 B8 B9 C25 -99.1(4) 2_545 . . . ?
B1 B8 B9 B4 -63.8(5) 2_545 . . . ?
B1 B8 B9 B7 36.7(4) 2_545 . . . ?
B1 B8 B9 B10 -1.7(6) 2_545 . . . ?
B2 C1 C2 C3 -31.7(6) . . . . ?
B2 C1 C2 C7 144.0(5) . . . . ?
B2 C1 B1 B6 39.7(4) . . . 2_545 ?
B2 C1 B1 B7 102.4(4) . . . 2_545 ?
B2 C1 B1 B8 140.6(4) . . . 2_545 ?
B2 C1 B3 C25 -137.6(4) . . . 2_545 ?
B2 C1 B3 B4 -101.1(4) . . . 2_545 ?
B2 C1 B3 B5 -39.0(4) . . . 2_545 ?
B2 B5 B6 B1 37.2(4) 2_545 . . 2_545 ?
B2 B5 B6 B7 101.4(4) 2_545 . . . ?
B2 B5 B6 B10 138.9(4) 2_545 . . . ?
B2 B5 B10 B4 100.9(4) 2_545 . . . ?
B2 B5 B10 B6 -36.5(4) 2_545 . . . ?
B2 B5 B10 B7 0.6(5) 2_545 . . . ?
B2 B5 B10 B9 64.3(5) 2_545 . . . ?
B2 B6 B7 B1 -37.3(4) 2_545 . . 2_545 ?
B2 B6 B7 B8 1.0(6) 2_545 . . . ?
B2 B6 B7 B9 64.0(5) 2_545 . . . ?
B2 B6 B7 B10 101.1(5) 2_545 . . . ?
B2 B6 B10 B4 -0.8(6) 2_545 . . . ?
B2 B6 B10 B5 37.1(4) 2_545 . . . ?
B2 B6 B10 B7 -101.5(4) 2_545 . . . ?
B2 B6 B10 B9 -64.4(5) 2_545 . . . ?
B3 C1 C2 C3 40.9(6) . . . . ?
B3 C1 C2 C7 -143.3(5) . . . . ?
B3 C1 B1 B2 -37.6(4) . . . . ?
B3 C1 B1 B6 2.1(6) . . . 2_545 ?
B3 C1 B1 B7 64.9(5) . . . 2_545 ?
B3 C1 B1 B8 103.0(4) . . . 2_545 ?
B3 C1 B2 B1 141.1(4) . . . . ?
B3 C1 B2 B5 39.1(4) . . . 2_545 ?
B3 C1 B2 B6 101.9(4) . . . 2_545 ?
B3 C25 B4 B5 39.6(4) 2_545 . . . ?
B3 C25 B4 B9 141.7(4) 2_545 . . . ?
B3 C25 B4 B10 102.5(5) 2_545 . . . ?
B3 C25 B8 C1 31.5(3) 2_545 . . 2_545 ?
B3 C25 B8 B1 -5.1(5) 2_545 . . 2_545 ?
B3 C25 B8 B7 -68.1(5) 2_545 . . . ?
B3 C25 B8 B9 -107.3(4) 2_545 . . . ?
B3 C25 B9 B4 -36.9(4) 2_545 . . . ?
B3 C25 B9 B7 63.8(5) 2_545 . . . ?
B3 C25 B9 B8 102.3(4) 2_545 . . . ?
B3 C25 B9 B10 1.6(5) 2_545 . . . ?
B3 B4 B5 B2 37.3(4) 2_545 . . 2_545 ?
B3 B4 B5 B6 100.0(4) 2_545 . . . ?
B3 B4 B5 B10 137.8(4) 2_545 . . . ?
B3 B4 B9 C25 34.4(4) 2_545 . . . ?
B3 B4 B9 B7 -63.5(5) 2_545 . . . ?
B3 B4 B9 B8 -1.1(5) 2_545 . . . ?
B3 B4 B9 B10 -101.2(4) 2_545 . . . ?
B3 B4 B10 B5 -38.1(4) 2_545 . . . ?
B3 B4 B10 B6 0.0(5) 2_545 . . . ?
B3 B4 B10 B7 63.1(5) 2_545 . . . ?
B3 B4 B10 B9 101.2(4) 2_545 . . . ?
B3 B5 B6 B1 -0.7(6) 2_545 . . 2_545 ?
B3 B5 B6 B2 -38.0(4) 2_545 . . 2_545 ?
B3 B5 B6 B7 63.4(5) 2_545 . . . ?
B3 B5 B6 B10 100.9(4) 2_545 . . . ?
B3 B5 B10 B4 37.5(4) 2_545 . . . ?
B3 B5 B10 B6 -99.9(4) 2_545 . . . ?
B3 B5 B10 B7 -62.8(5) 2_545 . . . ?
B3 B5 B10 B9 0.9(5) 2_545 . . . ?
B4 C25 B8 C1 99.2(4) . . . 2_545 ?
B4 C25 B8 B1 62.6(5) . . . 2_545 ?
B4 C25 B8 B7 -0.4(6) . . . . ?
B4 C25 B8 B9 -39.6(4) . . . . ?
B4 C25 B9 B7 100.7(4) . . . . ?
B4 C25 B9 B8 139.2(4) . . . . ?
B4 C25 B9 B10 38.5(4) . . . . ?
B4 B5 B6 B1 -63.6(5) . . . 2_545 ?
B4 B5 B6 B2 -100.9(4) . . . 2_545 ?
B4 B5 B6 B7 0.5(5) . . . . ?
B4 B5 B6 B10 38.0(3) . . . . ?
B4 B5 B10 B6 -137.4(4) . . . . ?
B4 B5 B10 B7 -100.4(4) . . . . ?
B4 B5 B10 B9 -36.7(4) . . . . ?
B4 B9 B10 B5 36.5(4) . . . . ?
B4 B9 B10 B6 100.5(5) . . . . ?
B4 B9 B10 B7 137.4(4) . . . . ?
B5 B2 B3 C1 -135.4(4) 2_545 . . . ?
B5 B2 B3 C25 -98.0(4) 2_545 . . 2_545 ?
B5 B2 B3 B4 -37.0(4) 2_545 . . 2_545 ?
B5 B4 B9 C25 98.8(4) . . . . ?
B5 B4 B9 B7 0.9(5) . . . . ?
B5 B4 B9 B8 63.3(4) . . . . ?
B5 B4 B9 B10 -36.8(4) . . . . ?
B5 B4 B10 B6 38.1(4) . . . . ?
B5 B4 B10 B7 101.2(5) . . . . ?
B5 B4 B10 B9 139.3(4) . . . . ?
B5 B6 B7 B1 -101.3(4) . . . 2_545 ?
B5 B6 B7 B8 -63.0(5) . . . . ?
B5 B6 B7 B9 0.0(5) . . . . ?
B5 B6 B7 B10 37.1(4) . . . . ?
B5 B6 B10 B4 -37.8(4) . . . . ?
B5 B6 B10 B7 -138.5(4) . . . . ?
B5 B6 B10 B9 -101.4(4) . . . . ?
B6 B1 B2 C1 -134.9(4) 2_545 . . . ?
B6 B1 B2 B3 -100.5(4) 2_545 . . . ?
B6 B1 B2 B5 -37.2(4) 2_545 . . 2_545 ?
B6 B2 B3 C1 -97.2(4) 2_545 . . . ?
B6 B2 B3 C25 -59.8(4) 2_545 . . 2_545 ?
B6 B2 B3 B4 1.2(5) 2_545 . . 2_545 ?
B6 B2 B3 B5 38.2(4) 2_545 . . 2_545 ?
B6 B5 B10 B4 137.4(4) . . . . ?
B6 B5 B10 B7 37.1(4) . . . . ?
B6 B5 B10 B9 100.8(4) . . . . ?
B6 B7 B8 C1 -0.3(5) . . . 2_545 ?
B6 B7 B8 C25 63.2(5) . . . . ?
B6 B7 B8 B1 -37.9(4) . . . 2_545 ?
B6 B7 B8 B9 101.4(5) . . . . ?
B6 B7 B9 C25 -61.4(4) . . . . ?
B6 B7 B9 B4 -0.6(5) . . . . ?
B6 B7 B9 B8 -99.5(4) . . . . ?
B6 B7 B9 B10 36.9(4) . . . . ?
B6 B7 B10 B4 -100.5(5) . . . . ?
B6 B7 B10 B5 -37.4(4) . . . . ?
B6 B7 B10 B9 -138.6(4) . . . . ?
B7 B1 B2 C1 -97.6(4) 2_545 . . . ?
B7 B1 B2 B3 -63.2(5) 2_545 . . . ?
B7 B1 B2 B5 0.1(5) 2_545 . . 2_545 ?
B7 B1 B2 B6 37.3(4) 2_545 . . 2_545 ?
B7 B6 B10 B4 100.7(4) . . . . ?
B7 B6 B10 B5 138.5(4) . . . . ?
B7 B6 B10 B9 37.1(4) . . . . ?
B7 B8 B9 C25 -135.9(4) . . . . ?
B7 B8 B9 B4 -100.6(4) . . . . ?
B7 B8 B9 B10 -38.4(4) . . . . ?
B7 B9 B10 B4 -137.4(4) . . . . ?
B7 B9 B10 B5 -101.0(5) . . . . ?
B7 B9 B10 B6 -37.0(4) . . . . ?
B8 C1 C2 C3 -179.3(4) 2_545 . . . ?
B8 C1 C2 C7 -3.6(7) 2_545 . . . ?
B8 C1 B1 B2 -140.6(4) 2_545 . . . ?
B8 C1 B1 B6 -101.0(4) 2_545 . . 2_545 ?
B8 C1 B1 B7 -38.2(4) 2_545 . . 2_545 ?
B8 C1 B2 B1 38.0(4) 2_545 . . . ?
B8 C1 B2 B3 -103.1(4) 2_545 . . . ?
B8 C1 B2 B5 -64.0(5) 2_545 . . 2_545 ?
B8 C1 B2 B6 -1.2(5) 2_545 . . 2_545 ?
B8 C1 B3 C25 -31.5(3) 2_545 . . 2_545 ?
B8 C1 B3 B2 106.1(4) 2_545 . . . ?
B8 C1 B3 B4 5.0(5) 2_545 . . 2_545 ?
B8 C1 B3 B5 67.1(5) 2_545 . . 2_545 ?
B8 C25 B4 B3 -102.4(4) . . . 2_545 ?
B8 C25 B4 B5 -62.8(5) . . . . ?
B8 C25 B4 B9 39.3(4) . . . . ?
B8 C25 B4 B10 0.1(6) . . . . ?
B8 C25 B9 B4 -139.2(4) . . . . ?
B8 C25 B9 B7 -38.5(4) . . . . ?
B8 C25 B9 B10 -100.7(4) . . . . ?
B8 B1 B2 C1 -34.5(3) 2_545 . . . ?
B8 B1 B2 B3 -0.2(5) 2_545 . . . ?
B8 B1 B2 B5 63.2(4) 2_545 . . 2_545 ?
B8 B1 B2 B6 100.4(4) 2_545 . . 2_545 ?
B8 B7 B9 C25 38.1(4) . . . . ?
B8 B7 B9 B4 98.9(4) . . . . ?
B8 B7 B9 B10 136.4(5) . . . . ?
B8 B7 B10 B4 -0.4(6) . . . . ?
B8 B7 B10 B5 62.7(5) . . . . ?
B8 B7 B10 B6 100.1(5) . . . . ?
B8 B7 B10 B9 -38.5(4) . . . . ?
B8 B9 B10 B4 -99.1(4) . . . . ?
B8 B9 B10 B5 -62.7(5) . . . . ?
B8 B9 B10 B6 1.3(6) . . . . ?
B8 B9 B10 B7 38.3(4) . . . . ?
B9 C25 B4 B3 -141.7(4) . . . 2_545 ?
B9 C25 B4 B5 -102.2(5) . . . . ?
B9 C25 B4 B10 -39.2(4) . . . . ?
B9 C25 B8 C1 138.7(4) . . . 2_545 ?
B9 C25 B8 B1 102.1(4) . . . 2_545 ?
B9 C25 B8 B7 39.2(4) . . . . ?
B9 B4 B5 B2 -63.6(5) . . . 2_545 ?
B9 B4 B5 B3 -100.9(4) . . . 2_545 ?
B9 B4 B5 B6 -0.9(5) . . . . ?
B9 B4 B5 B10 36.9(3) . . . . ?
B9 B4 B10 B5 -139.3(4) . . . . ?
B9 B4 B10 B6 -101.1(4) . . . . ?
B9 B4 B10 B7 -38.0(4) . . . . ?
B9 B7 B8 C1 -101.6(4) . . . 2_545 ?
B9 B7 B8 C25 -38.1(4) . . . . ?
B9 B7 B8 B1 -139.3(5) . . . 2_545 ?
B9 B7 B10 B4 38.1(4) . . . . ?
B9 B7 B10 B5 101.2(4) . . . . ?
B9 B7 B10 B6 138.6(4) . . . . ?
B10 B4 B5 B2 -100.5(5) . . . 2_545 ?
B10 B4 B5 B3 -137.8(4) . . . 2_545 ?
B10 B4 B5 B6 -37.8(4) . . . . ?
B10 B4 B9 C25 135.6(4) . . . . ?
B10 B4 B9 B7 37.7(4) . . . . ?
B10 B4 B9 B8 100.1(4) . . . . ?
B10 B5 B6 B1 -101.6(5) . . . 2_545 ?
B10 B5 B6 B2 -138.9(4) . . . 2_545 ?
B10 B5 B6 B7 -37.4(4) . . . . ?
B10 B6 B7 B1 -138.5(4) . . . 2_545 ?
B10 B6 B7 B8 -100.1(5) . . . . ?
B10 B6 B7 B9 -37.1(4) . . . . ?
B10 B7 B8 C1 -63.0(5) . . . 2_545 ?
B10 B7 B8 C25 0.5(5) . . . . ?
B10 B7 B8 B1 -100.7(5) . . . 2_545 ?
B10 B7 B8 B9 38.6(4) . . . . ?
B10 B7 B9 C25 -98.3(4) . . . . ?
B10 B7 B9 B4 -37.5(4) . . . . ?
B10 B7 B9 B8 -136.4(5) . . . . ?
O3 C35 C36 C30 -176.9(4) . . . . ?
O3 C35 C36 C37 -3.0(6) . . . . ?
O4 C40 C41 C42 180.0(5) . . . . ?
C26 C27 C28 C29 175.2(4) . . . . ?
C26 C27 C32 C31 -175.6(4) . . . . ?
C26 C50 B14 B11 -36.2(3) 2_766 . . 2_766 ?
C26 C50 B14 B15 -99.4(4) 2_766 . . . ?
C26 C50 B14 B19 -138.2(4) 2_766 . . . ?
C26 C50 B18 B13 -38.2(4) 2_766 . . 2_766 ?
C26 C50 B18 B17 1.1(5) 2_766 . . . ?
C26 C50 B18 B19 102.6(4) 2_766 . . . ?
C26 C50 B18 B20 63.5(5) 2_766 . . . ?
C26 C50 B19 B14 37.4(4) 2_766 . . . ?
C26 C50 B19 B15 -1.3(5) 2_766 . . . ?
C26 C50 B19 B18 -102.3(4) 2_766 . . . ?
C26 C50 B19 B20 -63.3(5) 2_766 . . . ?
C26 B11 B12 B13 34.8(4) . . . . ?
C26 B11 B12 B16 135.3(5) . . . 2_766 ?
C26 B11 B12 B17 98.0(4) . . . 2_766 ?
C26 B12 B13 C50 37.1(3) . . . 2_766 ?
C26 B12 B13 B17 134.9(5) . . . 2_766 ?
C26 B12 B13 B18 98.3(4) . . . 2_766 ?
C26 B14 B15 B11 38.1(4) 2_766 . . 2_766 ?
C26 B14 B15 B16 -0.2(5) 2_766 . . . ?
C26 B14 B15 B19 -101.7(4) 2_766 . . . ?
C26 B14 B15 B20 -63.3(5) 2_766 . . . ?
C26 B14 B19 C50 -37.8(3) 2_766 . . . ?
C26 B14 B19 B15 98.3(4) 2_766 . . . ?
C26 B14 B19 B18 -2.5(5) 2_766 . . . ?
C26 B14 B19 B20 60.6(5) 2_766 . . . ?
C27 C26 B11 B12 110.4(5) . . . . ?
C27 C26 B11 B14 -109.3(5) . . . 2_766 ?
C27 C26 B11 B15 -148.0(5) . . . 2_766 ?
C27 C26 B11 B16 149.7(5) . . . 2_766 ?
C27 C26 B12 B11 -113.6(5) . . . . ?
C27 C26 B12 B13 105.5(5) . . . . ?
C27 C26 B12 B16 -152.7(4) . . . 2_766 ?
C27 C26 B12 B17 145.0(4) . . . 2_766 ?
C27 C26 B13 C50 109.3(4) . . . 2_766 ?
C27 C26 B13 B12 -112.3(5) . . . . ?
C27 C26 B13 B17 -151.7(4) . . . 2_766 ?
C27 C26 B13 B18 146.1(4) . . . 2_766 ?
C27 C28 C29 C30 0.4(7) . . . . ?
C28 C27 C32 C31 0.6(7) . . . . ?
C28 C29 C30 C31 1.0(7) . . . . ?
C28 C29 C30 C36 -179.0(4) . . . . ?
C29 C30 C31 C32 -1.5(6) . . . . ?
C29 C30 C31 C33 179.9(4) . . . . ?
C29 C30 C36 C35 178.1(4) . . . . ?
C29 C30 C36 C37 4.2(7) . . . . ?
C30 C31 C32 C27 0.7(7) . . . . ?
C30 C31 C33 C34 0.6(7) . . . . ?
C30 C36 C37 C39 -70.0(5) . . . . ?
C31 C30 C36 C35 -1.8(6) . . . . ?
C31 C30 C36 C37 -175.7(4) . . . . ?
C31 C33 C34 C35 1.0(7) . . . . ?
C32 C27 C28 C29 -1.2(7) . . . . ?
C32 C31 C33 C34 -178.0(5) . . . . ?
C33 C31 C32 C27 179.4(4) . . . . ?
C33 C34 C35 O3 177.3(4) . . . . ?
C33 C34 C35 C36 -3.2(7) . . . . ?
C34 C35 C36 C30 3.6(7) . . . . ?
C34 C35 C36 C37 177.4(4) . . . . ?
C35 C36 C37 C39 116.3(5) . . . . ?
C36 C30 C31 C32 178.4(4) . . . . ?
C36 C30 C31 C33 -0.2(6) . . . . ?
C36 C37 C39 C40 117.4(5) . . . . ?
C36 C37 C39 C44 -66.6(6) . . . . ?
C37 C39 C40 O4 -2.2(7) . . . . ?
C37 C39 C40 C41 177.4(5) . . . . ?
C37 C39 C44 C43 -178.2(4) . . . . ?
C37 C39 C44 C45 0.5(7) . . . . ?
C38 O3 C35 C34 13.2(6) . . . . ?
C38 O3 C35 C36 -166.3(4) . . . . ?
C39 C40 C41 C42 0.5(8) . . . . ?
C39 C44 C45 C46 179.4(5) . . . . ?
C40 C39 C44 C43 -2.0(7) . . . . ?
C40 C39 C44 C45 176.7(5) . . . . ?
C40 C41 C42 C43 -1.3(8) . . . . ?
C41 C42 C43 C44 0.4(8) . . . . ?
C41 C42 C43 C48 -178.5(5) . . . . ?
C42 C43 C44 C39 1.3(7) . . . . ?
C42 C43 C44 C45 -177.5(4) . . . . ?
C42 C43 C48 C47 179.5(5) . . . . ?
C43 C44 C45 C46 -1.8(7) . . . . ?
C44 C39 C40 O4 -178.4(4) . . . . ?
C44 C39 C40 C41 1.2(7) . . . . ?
C44 C43 C48 C47 0.6(8) . . . . ?
C44 C45 C46 C47 0.2(8) . . . . ?
C45 C46 C47 C48 1.8(8) . . . . ?
C45 C46 C47 C50 177.3(5) . . . . ?
C46 C47 C48 C43 -2.2(8) . . . . ?
C46 C47 C50 C26 108.0(5) . . . 2_766 ?
C46 C47 C50 B13 39.3(6) . . . 2_766 ?
C46 C47 C50 B14 177.6(5) . . . . ?
C46 C47 C50 B18 -32.8(7) . . . . ?
C46 C47 C50 B19 -108.0(6) . . . . ?
C47 C50 B14 C26 -109.1(5) . . . 2_766 ?
C47 C50 B14 B11 -145.4(4) . . . 2_766 ?
C47 C50 B14 B15 151.5(4) . . . . ?
C47 C50 B14 B19 112.6(5) . . . . ?
C47 C50 B18 B13 106.4(5) . . . 2_766 ?
C47 C50 B18 B17 145.6(5) . . . . ?
C47 C50 B18 B19 -112.8(5) . . . . ?
C47 C50 B18 B20 -151.9(5) . . . . ?
C47 C50 B19 B14 -109.9(5) . . . . ?
C47 C50 B19 B15 -148.6(4) . . . . ?
C47 C50 B19 B18 110.4(5) . . . . ?
C47 C50 B19 B20 149.4(4) . . . . ?
C48 C43 C44 C39 -179.8(5) . . . . ?
C48 C43 C44 C45 1.4(7) . . . . ?
C48 C47 C50 C26 -76.5(6) . . . 2_766 ?
C48 C47 C50 B13 -145.2(5) . . . 2_766 ?
C48 C47 C50 B14 -7.0(7) . . . . ?
C48 C47 C50 B18 142.6(5) . . . . ?
C48 C47 C50 B19 67.4(6) . . . . ?
C49 O4 C40 C39 -157.2(5) . . . . ?
C49 O4 C40 C41 23.2(7) . . . . ?
C50 C26 C27 C28 107.5(5) 2_766 . . . ?
C50 C26 C27 C32 -76.2(6) 2_766 . . . ?
C50 C26 B11 B12 -103.0(4) 2_766 . . . ?
C50 C26 B11 B14 37.3(3) 2_766 . . 2_766 ?
C50 C26 B11 B15 -1.4(5) 2_766 . . 2_766 ?
C50 C26 B11 B16 -63.7(5) 2_766 . . 2_766 ?
C50 C26 B12 B11 103.2(4) 2_766 . . . ?
C50 C26 B12 B13 -37.7(4) 2_766 . . . ?
C50 C26 B12 B16 64.1(5) 2_766 . . 2_766 ?
C50 C26 B12 B17 1.9(5) 2_766 . . 2_766 ?
C50 C26 B13 B12 138.4(4) 2_766 . . . ?
C50 C26 B13 B17 99.0(4) 2_766 . . 2_766 ?
C50 C26 B13 B18 36.8(3) 2_766 . . 2_766 ?
C50 C47 C48 C43 -177.6(4) . . . . ?
C50 B14 B15 B11 102.0(5) . . . 2_766 ?
C50 B14 B15 B16 63.7(5) . . . . ?
C50 B14 B15 B19 -37.8(4) . . . . ?
C50 B14 B15 B20 0.6(6) . . . . ?
C50 B14 B19 B15 136.1(5) . . . . ?
C50 B14 B19 B18 35.3(3) . . . . ?
C50 B14 B19 B20 98.4(4) . . . . ?
C50 B18 B19 B14 -35.5(3) . . . . ?
C50 B18 B19 B15 -98.6(4) . . . . ?
C50 B18 B19 B20 -135.5(5) . . . . ?
C50 B18 B20 B15 0.8(6) . . . . ?
C50 B18 B20 B16 -63.1(5) . . . . ?
C50 B18 B20 B17 -100.0(5) . . . . ?
C50 B18 B20 B19 38.2(4) . . . . ?
C50 B19 B20 B15 99.9(5) . . . . ?
C50 B19 B20 B16 62.6(5) . . . . ?
C50 B19 B20 B17 -1.2(6) . . . . ?
C50 B19 B20 B18 -38.4(4) . . . . ?
B11 C26 C27 C28 -108.4(5) . . . . ?
B11 C26 C27 C32 67.9(6) . . . . ?
B11 C26 B12 B13 -140.9(5) . . . . ?
B11 C26 B12 B16 -39.1(4) . . . 2_766 ?
B11 C26 B12 B17 -101.4(5) . . . 2_766 ?
B11 C26 B13 C50 -100.3(4) . . . 2_766 ?
B11 C26 B13 B12 38.1(4) . . . . ?
B11 C26 B13 B17 -1.2(6) . . . 2_766 ?
B11 C26 B13 B18 -63.5(5) . . . 2_766 ?
B11 B12 B13 C26 -34.4(4) . . . . ?
B11 B12 B13 C50 2.7(5) . . . 2_766 ?
B11 B12 B13 B17 100.5(5) . . . 2_766 ?
B11 B12 B13 B18 63.9(5) . . . 2_766 ?
B11 B14 B15 B16 -38.3(4) 2_766 . . . ?
B11 B14 B15 B19 -139.8(5) 2_766 . . . ?
B11 B14 B15 B20 -101.4(5) 2_766 . . . ?
B11 B14 B19 C50 -99.7(4) 2_766 . . . ?
B11 B14 B19 B15 36.4(4) 2_766 . . . ?
B11 B14 B19 B18 -64.4(5) 2_766 . . . ?
B11 B14 B19 B20 -1.3(5) 2_766 . . . ?
B11 B15 B16 B12 -37.6(4) 2_766 . . 2_766 ?
B11 B15 B16 B17 -100.6(4) 2_766 . . . ?
B11 B15 B16 B20 -138.5(4) 2_766 . . . ?
B11 B15 B19 C50 2.1(5) 2_766 . . . ?
B11 B15 B19 B14 -36.2(4) 2_766 . . . ?
B11 B15 B19 B18 63.7(5) 2_766 . . . ?
B11 B15 B19 B20 100.9(5) 2_766 . . . ?
B11 B15 B20 B16 37.2(4) 2_766 . . . ?
B11 B15 B20 B17 -1.0(5) 2_766 . . . ?
B11 B15 B20 B18 -64.2(5) 2_766 . . . ?
B11 B15 B20 B19 -101.4(4) 2_766 . . . ?
B11 B16 B17 B12 37.3(4) 2_766 . . 2_766 ?
B11 B16 B17 B13 -0.2(6) 2_766 . . 2_766 ?
B11 B16 B17 B18 -64.0(5) 2_766 . . . ?
B11 B16 B17 B20 -101.0(4) 2_766 . . . ?
B11 B16 B20 B15 -37.0(4) 2_766 . . . ?
B11 B16 B20 B17 100.2(4) 2_766 . . . ?
B11 B16 B20 B18 63.6(5) 2_766 . . . ?
B11 B16 B20 B19 0.2(6) 2_766 . . . ?
B12 C26 C27 C28 -32.7(6) . . . . ?
B12 C26 C27 C32 143.6(5) . . . . ?
B12 C26 B11 B14 140.3(4) . . . 2_766 ?
B12 C26 B11 B15 101.6(5) . . . 2_766 ?
B12 C26 B11 B16 39.3(4) . . . 2_766 ?
B12 C26 B13 C50 -138.4(4) . . . 2_766 ?
B12 C26 B13 B17 -39.4(4) . . . 2_766 ?
B12 C26 B13 B18 -101.6(4) . . . 2_766 ?
B12 B16 B17 B13 -37.5(4) 2_766 . . 2_766 ?
B12 B16 B17 B18 -101.3(4) 2_766 . . . ?
B12 B16 B17 B20 -138.3(4) 2_766 . . . ?
B12 B16 B20 B15 -100.1(4) 2_766 . . . ?
B12 B16 B20 B17 37.2(4) 2_766 . . . ?
B12 B16 B20 B18 0.5(5) 2_766 . . . ?
B12 B16 B20 B19 -62.9(5) 2_766 . . . ?
B12 B17 B18 C50 -2.2(6) 2_766 . . . ?
B12 B17 B18 B13 36.7(4) 2_766 . . 2_766 ?
B12 B17 B18 B19 -63.4(5) 2_766 . . . ?
B12 B17 B18 B20 -100.9(5) 2_766 . . . ?
B12 B17 B20 B15 0.7(5) 2_766 . . . ?
B12 B17 B20 B16 -37.6(4) 2_766 . . . ?
B12 B17 B20 B18 101.5(4) 2_766 . . . ?
B12 B17 B20 B19 64.3(5) 2_766 . . . ?
B13 C26 C27 C28 39.4(6) . . . . ?
B13 C26 C27 C32 -144.3(5) . . . . ?
B13 C26 B11 B12 -37.9(4) . . . . ?
B13 C26 B11 B14 102.4(5) . . . 2_766 ?
B13 C26 B11 B15 63.7(5) . . . 2_766 ?
B13 C26 B11 B16 1.4(6) . . . 2_766 ?
B13 C26 B12 B11 140.9(5) . . . . ?
B13 C26 B12 B16 101.8(5) . . . 2_766 ?
B13 C26 B12 B17 39.5(4) . . . 2_766 ?
B13 C50 B14 C26 31.4(3) 2_766 . . 2_766 ?
B13 C50 B14 B11 -4.9(5) 2_766 . . 2_766 ?
B13 C50 B14 B15 -68.0(5) 2_766 . . . ?
B13 C50 B14 B19 -106.9(4) 2_766 . . . ?
B13 C50 B18 B17 39.2(4) 2_766 . . . ?
B13 C50 B18 B19 140.8(4) 2_766 . . . ?
B13 C50 B18 B20 101.7(5) 2_766 . . . ?
B13 C50 B19 B14 101.9(4) 2_766 . . . ?
B13 C50 B19 B15 63.3(5) 2_766 . . . ?
B13 C50 B19 B18 -37.8(4) 2_766 . . . ?
B13 C50 B19 B20 1.3(6) 2_766 . . . ?
B13 B17 B18 C50 -38.9(4) 2_766 . . . ?
B13 B17 B18 B19 -100.1(4) 2_766 . . . ?
B13 B17 B18 B20 -137.6(4) 2_766 . . . ?
B13 B17 B20 B15 -62.8(5) 2_766 . . . ?
B13 B17 B20 B16 -101.1(4) 2_766 . . . ?
B13 B17 B20 B18 37.9(4) 2_766 . . . ?
B13 B17 B20 B19 0.8(6) 2_766 . . . ?
B13 B18 B19 C50 34.8(4) 2_766 . . . ?
B13 B18 B19 B14 -0.7(5) 2_766 . . . ?
B13 B18 B19 B15 -63.8(5) 2_766 . . . ?
B13 B18 B19 B20 -100.7(5) 2_766 . . . ?
B13 B18 B20 B15 63.0(5) 2_766 . . . ?
B13 B18 B20 B16 -0.9(5) 2_766 . . . ?
B13 B18 B20 B17 -37.8(4) 2_766 . . . ?
B13 B18 B20 B19 100.4(4) 2_766 . . . ?
B14 C26 C27 C28 176.7(4) 2_766 . . . ?
B14 C26 C27 C32 -7.0(7) 2_766 . . . ?
B14 C26 B11 B12 -140.3(4) 2_766 . . . ?
B14 C26 B11 B15 -38.7(4) 2_766 . . 2_766 ?
B14 C26 B11 B16 -101.0(5) 2_766 . . 2_766 ?
B14 C26 B12 B11 38.5(4) 2_766 . . . ?
B14 C26 B12 B13 -102.4(4) 2_766 . . . ?
B14 C26 B12 B16 -0.6(5) 2_766 . . 2_766 ?
B14 C26 B12 B17 -62.8(5) 2_766 . . 2_766 ?
B14 C26 B13 C50 -31.4(3) 2_766 . . 2_766 ?
B14 C26 B13 B12 107.0(4) 2_766 . . . ?
B14 C26 B13 B17 67.6(5) 2_766 . . 2_766 ?
B14 C26 B13 B18 5.3(5) 2_766 . . 2_766 ?
B14 C50 B18 B13 -102.1(5) . . . 2_766 ?
B14 C50 B18 B17 -62.9(5) . . . . ?
B14 C50 B18 B19 38.7(4) . . . . ?
B14 C50 B18 B20 -0.5(6) . . . . ?
B14 C50 B19 B15 -38.7(4) . . . . ?
B14 C50 B19 B18 -139.7(4) . . . . ?
B14 C50 B19 B20 -100.7(4) . . . . ?
B14 B11 B12 C26 -34.7(3) 2_766 . . . ?
B14 B11 B12 B13 0.1(5) 2_766 . . . ?
B14 B11 B12 B16 100.7(4) 2_766 . . 2_766 ?
B14 B11 B12 B17 63.4(5) 2_766 . . 2_766 ?
B14 B15 B16 B11 38.2(4) . . . 2_766 ?
B14 B15 B16 B12 0.6(6) . . . 2_766 ?
B14 B15 B16 B17 -62.4(5) . . . . ?
B14 B15 B16 B20 -100.3(4) . . . . ?
B14 B15 B19 C50 38.3(4) . . . . ?
B14 B15 B19 B18 99.9(4) . . . . ?
B14 B15 B19 B20 137.1(5) . . . . ?
B14 B15 B20 B16 100.6(5) . . . . ?
B14 B15 B20 B17 62.4(5) . . . . ?
B14 B15 B20 B18 -0.8(6) . . . . ?
B14 B15 B20 B19 -38.0(4) . . . . ?
B14 B19 B20 B15 38.0(4) . . . . ?
B14 B19 B20 B16 0.7(5) . . . . ?
B14 B19 B20 B17 -63.1(5) . . . . ?
B14 B19 B20 B18 -100.3(4) . . . . ?
B15 B11 B12 C26 -97.5(4) 2_766 . . . ?
B15 B11 B12 B13 -62.8(5) 2_766 . . . ?
B15 B11 B12 B16 37.8(4) 2_766 . . 2_766 ?
B15 B11 B12 B17 0.5(5) 2_766 . . 2_766 ?
B15 B14 B19 C50 -136.1(5) . . . . ?
B15 B14 B19 B18 -100.8(5) . . . . ?
B15 B14 B19 B20 -37.8(4) . . . . ?
B15 B16 B17 B12 100.4(4) . . . 2_766 ?
B15 B16 B17 B13 62.9(5) . . . 2_766 ?
B15 B16 B17 B18 -0.9(5) . . . . ?
B15 B16 B17 B20 -37.9(4) . . . . ?
B15 B16 B20 B17 137.3(4) . . . . ?
B15 B16 B20 B18 100.6(4) . . . . ?
B15 B16 B20 B19 37.3(4) . . . . ?
B15 B19 B20 B16 -37.3(4) . . . . ?
B15 B19 B20 B17 -101.1(5) . . . . ?
B15 B19 B20 B18 -138.3(5) . . . . ?
B16 B11 B12 C26 -135.3(5) 2_766 . . . ?
B16 B11 B12 B13 -100.6(4) 2_766 . . . ?
B16 B11 B12 B17 -37.3(4) 2_766 . . 2_766 ?
B16 B12 B13 C26 -97.7(4) 2_766 . . . ?
B16 B12 B13 C50 -60.6(5) 2_766 . . 2_766 ?
B16 B12 B13 B17 37.2(4) 2_766 . . 2_766 ?
B16 B12 B13 B18 0.6(5) 2_766 . . 2_766 ?
B16 B15 B19 C50 -61.7(5) . . . . ?
B16 B15 B19 B14 -100.0(5) . . . . ?
B16 B15 B19 B18 -0.1(5) . . . . ?
B16 B15 B19 B20 37.1(4) . . . . ?
B16 B15 B20 B17 -38.3(4) . . . . ?
B16 B15 B20 B18 -101.5(5) . . . . ?
B16 B15 B20 B19 -138.6(4) . . . . ?
B16 B17 B18 C50 62.0(5) . . . . ?
B16 B17 B18 B13 100.9(4) . . . 2_766 ?
B16 B17 B18 B19 0.8(5) . . . . ?
B16 B17 B18 B20 -36.7(4) . . . . ?
B16 B17 B20 B15 38.3(4) . . . . ?
B16 B17 B20 B18 139.0(4) . . . . ?
B16 B17 B20 B19 101.9(4) . . . . ?
B17 B12 B13 C26 -134.9(5) 2_766 . . . ?
B17 B12 B13 C50 -97.8(4) 2_766 . . 2_766 ?
B17 B12 B13 B18 -36.6(4) 2_766 . . 2_766 ?
B17 B16 B20 B15 -137.3(4) . . . . ?
B17 B16 B20 B18 -36.7(4) . . . . ?
B17 B16 B20 B19 -100.0(4) . . . . ?
B17 B18 B19 C50 98.2(4) . . . . ?
B17 B18 B19 B14 62.7(4) . . . . ?
B17 B18 B19 B15 -0.4(5) . . . . ?
B17 B18 B19 B20 -37.3(4) . . . . ?
B17 B18 B20 B15 100.8(5) . . . . ?
B17 B18 B20 B16 36.9(4) . . . . ?
B17 B18 B20 B19 138.2(4) . . . . ?
B18 C50 B14 C26 99.4(4) . . . 2_766 ?
B18 C50 B14 B11 63.1(5) . . . 2_766 ?
B18 C50 B14 B15 0.0(6) . . . . ?
B18 C50 B14 B19 -38.9(4) . . . . ?
B18 C50 B19 B14 139.7(4) . . . . ?
B18 C50 B19 B15 101.1(5) . . . . ?
B18 C50 B19 B20 39.1(4) . . . . ?
B18 B17 B20 B15 -100.7(4) . . . . ?
B18 B17 B20 B16 -139.0(4) . . . . ?
B18 B17 B20 B19 -37.2(4) . . . . ?
B18 B19 B20 B15 138.3(5) . . . . ?
B18 B19 B20 B16 101.0(5) . . . . ?
B18 B19 B20 B17 37.2(4) . . . . ?
B19 C50 B14 C26 138.2(4) . . . 2_766 ?
B19 C50 B14 B11 102.0(4) . . . 2_766 ?
B19 C50 B14 B15 38.8(4) . . . . ?
B19 C50 B18 B13 -140.8(4) . . . 2_766 ?
B19 C50 B18 B17 -101.6(5) . . . . ?
B19 C50 B18 B20 -39.1(4) . . . . ?
B19 B14 B15 B11 139.8(5) . . . 2_766 ?
B19 B14 B15 B16 101.5(5) . . . . ?
B19 B14 B15 B20 38.4(4) . . . . ?
B19 B15 B16 B11 101.2(4) . . . 2_766 ?
B19 B15 B16 B12 63.6(5) . . . 2_766 ?
B19 B15 B16 B17 0.6(5) . . . . ?
B19 B15 B16 B20 -37.3(4) . . . . ?
B19 B15 B20 B16 138.6(4) . . . . ?
B19 B15 B20 B17 100.3(4) . . . . ?
B19 B15 B20 B18 37.1(4) . . . . ?
B19 B18 B20 B15 -37.4(4) . . . . ?
B19 B18 B20 B16 -101.3(5) . . . . ?
B19 B18 B20 B17 -138.2(4) . . . . ?
B20 B15 B16 B11 138.5(4) . . . 2_766 ?
B20 B15 B16 B12 100.9(4) . . . 2_766 ?
B20 B15 B16 B17 37.9(4) . . . . ?
B20 B15 B19 C50 -98.8(4) . . . . ?
B20 B15 B19 B14 -137.1(5) . . . . ?
B20 B15 B19 B18 -37.2(4) . . . . ?
B20 B16 B17 B12 138.3(4) . . . 2_766 ?
B20 B16 B17 B13 100.8(5) . . . 2_766 ?
B20 B16 B17 B18 37.0(4) . . . . ?
B20 B17 B18 C50 98.7(4) . . . . ?
B20 B17 B18 B13 137.6(4) . . . 2_766 ?
B20 B17 B18 B19 37.5(4) . . . . ?
B20 B18 B19 C50 135.5(5) . . . . ?
B20 B18 B19 B14 100.0(4) . . . . ?
B20 B18 B19 B15 36.9(4) . . . . ?

loop_
_smtbx_masks_void_nr
_smtbx_masks_void_average_x
_smtbx_masks_void_average_y
_smtbx_masks_void_average_z
_smtbx_masks_void_volume
_smtbx_masks_void_count_electrons
_smtbx_masks_void_content
1 0.000 -0.246 -0.652 733.3 116.7 ?
